data_4134335
loop_
_publ_author_name
'Vereshchuk, Nataliia'
'Matheu, Roc'
'Benet-Buchholz, Jordi'
'Pipelier, Muriel'
'Lebreton, Jacques'
'Dubreuil, Didier'
'Tessier, Arnaud'
'Gimbert-Suri\~nach, Carolina'
'Ertem, Mehmed Z.'
'Llobet, Antoni'

_publ_section_title
;
 Second Coordination Sphere Effects in an Evolved Ru Complex Based on a
 Highly Adaptable Ligand Results in Rapid Water Oxidation Catalysis.
;
_journal_name_full 'Journal of the American Chemical Society'
_journal_paper_doi 10.1021/jacs.9b11935
_journal_year 2020
_chemical_formula_sum 'C26 H39 Cs3 N5 O16.5 P2 Ru'
_chemical_formula_weight 1247.36
_space_group_crystal_system triclinic
_space_group_IT_number 2
_space_group_name_Hall '-P 1'
_space_group_name_H-M_alt 'P -1'
_atom_sites_solution_hydrogens mixed
_audit_creation_method SHELXL-2018/3
_cell_angle_alpha 63.2183(12)
_cell_angle_beta 67.7101(15)
_cell_angle_gamma 71.5300(14)
_cell_formula_units_Z 4
_cell_length_a 15.8725(10)
_cell_length_b 17.0940(10)
_cell_length_c 17.9384(11)
_cell_measurement_reflns_used 9798
_cell_measurement_temperature 100(2)
_cell_measurement_theta_max 33.53
_cell_measurement_theta_min 2.22
_cell_volume 3957.1(4)
_computing_cell_refinement 'Bruker APEX3 v2015.9-0'
_computing_data_collection 'Bruker APEX3 v2015.9-0'
_computing_data_reduction 'Bruker SAINT V8.35A'
_computing_molecular_graphics
;
 SHELXle: C.B. Huebschle, G.M. Sheldrick & B. Dittrich
 J.Appl.Cryst. (2011) 44, 1281-1284.
;
_computing_publication_material 'XCIF, SHELXL-2014/7 (Sheldrick, 2014)'
_computing_structure_refinement 'SHELXL-2014/7 (Sheldrick, 2014)'
_computing_structure_solution 'SHELXT V2014/4 (Sheldrick 2014)'
_diffrn_ambient_temperature 100(2)
_diffrn_detector_area_resol_mean 512
_diffrn_detector_type '4K CCD area detector APEX II'
_diffrn_measured_fraction_theta_full 0.991
_diffrn_measured_fraction_theta_max 0.946
_diffrn_measurement_device_type 'APEX DUO Kappa 4-axis goniometer'
_diffrn_measurement_method
;
 Fullsphere data collection, phi and omega scans
;
_diffrn_radiation_monochromator 'Quazar MX Multilayer Optics'
_diffrn_radiation_type MoK\a
_diffrn_radiation_wavelength 0.71073
_diffrn_reflns_av_R_equivalents 0.0415
_diffrn_reflns_av_unetI/netI 0.0537
_diffrn_reflns_Laue_measured_fraction_full 0.991
_diffrn_reflns_Laue_measured_fraction_max 0.946
_diffrn_reflns_limit_h_max 21
_diffrn_reflns_limit_h_min -24
_diffrn_reflns_limit_k_max 26
_diffrn_reflns_limit_k_min -26
_diffrn_reflns_limit_l_max 20
_diffrn_reflns_limit_l_min -28
_diffrn_reflns_number 76682
_diffrn_reflns_point_group_measured_fraction_full 0.991
_diffrn_reflns_point_group_measured_fraction_max 0.946
_diffrn_reflns_theta_full 25.242
_diffrn_reflns_theta_max 33.876
_diffrn_reflns_theta_min 1.583
_diffrn_source 'Microfocus source E025 IuS'
_diffrn_source_current 0.6
_diffrn_source_power 50
_diffrn_source_size '0.2 mm x 0.2 mm fine focus'
_diffrn_source_type 'Bruker APEX DUO'
_exptl_absorpt_coefficient_mu 3.271
_exptl_absorpt_correction_T_max 0.7467
_exptl_absorpt_correction_T_min 0.5772
_exptl_absorpt_correction_type multi-scan
_exptl_absorpt_process_details SADABS-2014/4
_exptl_crystal_colour brown
_exptl_crystal_density_diffrn 2.094
_exptl_crystal_description block
_exptl_crystal_F_000 2404
_exptl_crystal_size_max 0.200
_exptl_crystal_size_mid 0.100
_exptl_crystal_size_min 0.020
_refine_diff_density_max 2.039
_refine_diff_density_min -3.118
_refine_diff_density_rms 0.192
_refine_ls_extinction_method none
_refine_ls_goodness_of_fit_ref 1.043
_refine_ls_hydrogen_treatment mixed
_refine_ls_matrix_type full
_refine_ls_number_parameters 1128
_refine_ls_number_reflns 30243
_refine_ls_number_restraints 238
_refine_ls_restrained_S_all 1.041
_refine_ls_R_factor_all 0.0624
_refine_ls_R_factor_gt 0.0429
_refine_ls_shift/su_max 0.002
_refine_ls_shift/su_mean 0.000
_refine_ls_structure_factor_coef Fsqd
_refine_ls_weighting_details 'w=1/[\s^2^(Fo^2^)+(0.0371P)^2^+15.1346P] where P=(Fo^2^+2Fc^2^)/3'
_refine_ls_weighting_scheme calc
_refine_ls_wR_factor_gt 0.0971
_refine_ls_wR_factor_ref 0.1053
_reflns_Friedel_coverage 0.000
_reflns_number_gt 23470
_reflns_number_total 30243
_reflns_threshold_expression 'I > 2\s(I)'
_cod_data_source_file ja9b11935_si_002.cif
_cod_data_source_block mo_TPAaqua_0m
_cod_original_formula_sum 'C26 H39 Cs3 N5 O16.50 P2 Ru'
_cod_database_code 4134335
_shelx_shelxl_version_number 2018/3
_shelx_space_group_comment
;
The symmetry employed for this shelxl refinement is uniquely defined
by the following loop, which should always be used as a source of
symmetry information in preference to the above space-group names.
They are only intended as comments.
;
_shelx_estimated_absorpt_t_min 0.561
_shelx_estimated_absorpt_t_max 0.937

loop_
_space_group_symop_operation_xyz
'x, y, z'
'-x, -y, -z'

loop_
_atom_site_label
_atom_site_type_symbol
_atom_site_fract_x
_atom_site_fract_y
_atom_site_fract_z
_atom_site_U_iso_or_equiv
_atom_site_adp_type
_atom_site_occupancy
_atom_site_site_symmetry_order
_atom_site_calc_flag
_atom_site_refinement_flags_posn
_atom_site_refinement_flags_adp
_atom_site_refinement_flags_occupancy
_atom_site_disorder_assembly
_atom_site_disorder_group
Cs1 Cs 0.22810(2) 0.66360(2) 0.18331(2) 0.01788(5) Uani 1 1 d . . . . .
Cs2 Cs 0.78286(3) -0.00798(2) 0.17727(6) 0.01599(12) Uani 0.971(5) 1 d . . P A 1
Cs2' Cs 0.7897(10) -0.0061(8) 0.1977(16) 0.01599(12) Uani 0.029(5) 1 d . . P A 2
Cs3 Cs 0.60191(6) 0.07535(5) -0.00433(15) 0.01510(16) Uani 0.944(11) 1 d . . P A 1
Cs3' Cs 0.5947(8) 0.0696(7) 0.0166(16) 0.01510(16) Uani 0.056(11) 1 d . . P A 2
Cs4 Cs -0.10900(13) 0.00787(11) 0.67147(12) 0.01819(7) Uani 0.427(3) 1 d . U P A 1
Cs5 Cs 0.23081(9) 0.01428(7) 0.50775(8) 0.01819(7) Uani 0.538(3) 1 d . U P A 1
Cs4' Cs -0.08423(15) -0.00316(12) 0.64464(15) 0.01819(7) Uani 0.1467(10) 1 d . U P A 2
Cs5' Cs 0.2255(2) -0.0435(2) 0.53003(18) 0.01819(7) Uani 0.0899(7) 1 d . U P A 2
Cs4" Cs -0.1183(2) 0.0163(2) 0.68238(18) 0.01819(7) Uani 0.317(3) 1 d . U P A 3
Cs5" Cs 0.41404(14) 0.05374(12) 0.42089(12) 0.01819(7) Uani 0.1278(7) 1 d . U P A 3
Cs4Y Cs -0.1296(4) 0.0132(5) 0.6817(5) 0.01819(7) Uani 0.109(3) 1 d . U P A 4
Cs5Y Cs 0.2283(2) 0.00000(19) 0.51955(19) 0.01819(7) Uani 0.244(3) 1 d . U P A 4
Cs6 Cs -0.07784(2) 0.05166(2) 0.89441(2) 0.01521(5) Uani 1 1 d . . . . .
Ru1A Ru 0.45090(2) 0.59788(2) 0.26070(2) 0.00878(5) Uani 1 1 d . . . . .
P1A P 0.38540(7) 0.79187(6) 0.25369(6) 0.01327(17) Uani 1 1 d . . . . .
P2A P 0.56455(7) 0.19468(6) 0.17421(6) 0.01268(16) Uani 1 1 d . . . . .
O1A O 0.36123(19) 0.72638(17) 0.23072(17) 0.0139(5) Uani 1 1 d . . . . .
O2A O 0.3006(2) 0.8417(2) 0.2998(2) 0.0234(6) Uani 1 1 d D . . . .
O3A O 0.4493(2) 0.85179(18) 0.17762(18) 0.0194(6) Uani 1 1 d . . . . .
O4A O 0.42051(18) 0.55243(16) 0.18753(16) 0.0113(4) Uani 1 1 d . . . . .
O5A O 0.4792(2) 0.1522(2) 0.2371(2) 0.0230(6) Uani 1 1 d . . . . .
O6A O 0.5851(2) 0.1974(2) 0.08393(19) 0.0203(6) Uani 1 1 d . . . . .
O7A O 0.6468(2) 0.15125(18) 0.21255(18) 0.0174(5) Uani 1 1 d . . . . .
N1A N 0.4858(2) 0.63729(19) 0.33029(18) 0.0111(5) Uani 1 1 d . . . . .
N2A N 0.5399(2) 0.48972(19) 0.30543(18) 0.0100(5) Uani 1 1 d . . . . .
N3A N 0.5533(2) 0.32682(19) 0.22280(19) 0.0117(5) Uani 1 1 d . . . . .
N4A N 0.3420(2) 0.5438(2) 0.36711(19) 0.0124(5) Uani 1 1 d . . . . .
N5A N 0.5497(2) 0.65635(19) 0.14954(19) 0.0114(5) Uani 1 1 d . . . . .
C1A C 0.4526(3) 0.7197(2) 0.3324(2) 0.0125(6) Uani 1 1 d . . . . .
C2A C 0.4741(3) 0.7424(2) 0.3879(2) 0.0161(7) Uani 1 1 d . . . . .
H2A H 0.450162 0.799793 0.390639 0.019 Uiso 1 1 calc R U . . .
C3A C 0.5313(3) 0.6795(3) 0.4396(2) 0.0168(7) Uani 1 1 d . . . . .
H3A H 0.545354 0.693721 0.478528 0.020 Uiso 1 1 calc R U . . .
C4A C 0.5675(3) 0.5965(2) 0.4339(2) 0.0149(7) Uani 1 1 d . . . . .
H4A H 0.607384 0.553900 0.467842 0.018 Uiso 1 1 calc R U . . .
C5A C 0.5443(2) 0.5764(2) 0.3775(2) 0.0119(6) Uani 1 1 d . . . . .
C6A C 0.5778(2) 0.4932(2) 0.3615(2) 0.0120(6) Uani 1 1 d . . . . .
C7A C 0.6434(3) 0.4245(3) 0.3964(2) 0.0158(7) Uani 1 1 d . . . . .
H7A H 0.669648 0.429027 0.433582 0.019 Uiso 1 1 calc R U . . .
C8A C 0.6704(3) 0.3490(3) 0.3768(2) 0.0178(7) Uani 1 1 d . . . . .
H8A H 0.715053 0.301034 0.400584 0.021 Uiso 1 1 calc R U . . .
C9A C 0.6314(3) 0.3447(2) 0.3220(2) 0.0158(7) Uani 1 1 d . . . . .
H9A H 0.649498 0.293241 0.308132 0.019 Uiso 1 1 calc R U . . .
C10A C 0.5654(2) 0.4154(2) 0.2866(2) 0.0114(6) Uani 1 1 d . . . . .
C11A C 0.5245(2) 0.4087(2) 0.2281(2) 0.0111(6) Uani 1 1 d . . . . .
C12A C 0.5322(3) 0.3092(2) 0.1675(2) 0.0134(6) Uani 1 1 d . . . . .
C13A C 0.4818(3) 0.3755(2) 0.1104(2) 0.0152(7) Uani 1 1 d . . . . .
H13A H 0.471508 0.364160 0.067682 0.018 Uiso 1 1 calc R U . . .
C14A C 0.4478(3) 0.4571(2) 0.1176(2) 0.0154(7) Uani 1 1 d . . . . .
H14A H 0.413061 0.502015 0.079709 0.018 Uiso 1 1 calc R U . . .
C15A C 0.4633(2) 0.4760(2) 0.1802(2) 0.0117(6) Uani 1 1 d . . . . .
C16A C 0.2794(3) 0.5920(2) 0.4129(2) 0.0143(6) Uani 1 1 d . . . . .
H16A H 0.283501 0.652588 0.394376 0.017 Uiso 1 1 calc R U . . .
C17A C 0.2087(3) 0.5571(3) 0.4864(2) 0.0169(7) Uani 1 1 d . . . . .
H17A H 0.165424 0.593333 0.516739 0.020 Uiso 1 1 calc R U . . .
C18A C 0.2028(3) 0.4684(3) 0.5143(2) 0.0183(7) Uani 1 1 d . . . . .
H18A H 0.156341 0.442463 0.565013 0.022 Uiso 1 1 calc R U . . .
C19A C 0.2661(3) 0.4182(3) 0.4669(2) 0.0177(7) Uani 1 1 d . . . . .
H19A H 0.263054 0.357612 0.484077 0.021 Uiso 1 1 calc R U . . .
C20A C 0.3335(3) 0.4582(2) 0.3941(2) 0.0143(6) Uani 1 1 d . . . . .
H20A H 0.375884 0.423795 0.361400 0.017 Uiso 1 1 calc R U . . .
C21A C 0.5282(3) 0.6967(2) 0.0734(2) 0.0123(6) Uani 1 1 d . . . . .
H21A H 0.470532 0.692094 0.072401 0.015 Uiso 1 1 calc R U . . .
C23A C 0.6318(3) 0.6646(2) 0.1490(2) 0.0142(6) Uani 1 1 d . . . . .
H23A H 0.649071 0.635586 0.201699 0.017 Uiso 1 1 calc R U . . .
C24A C 0.6920(3) 0.7138(3) 0.0748(2) 0.0171(7) Uani 1 1 d . . . . .
H24A H 0.748308 0.719434 0.077503 0.021 Uiso 1 1 calc R U . . .
C25A C 0.6694(3) 0.7545(3) -0.0032(2) 0.0172(7) Uani 1 1 d . . . . .
H25A H 0.709647 0.788150 -0.054909 0.021 Uiso 1 1 calc R U . . .
C26A C 0.5863(3) 0.7446(2) -0.0036(2) 0.0143(6) Uani 1 1 d . . . . .
H26A H 0.569195 0.770531 -0.056247 0.017 Uiso 1 1 calc R U . . .
Ru1B Ru 0.02037(2) 0.61833(2) 0.15324(2) 0.00935(5) Uani 1 1 d . . . . .
P1B P 0.02138(6) 0.81633(6) 0.02969(6) 0.01059(15) Uani 1 1 d . . . . .
P2B P 0.03650(7) 0.19519(6) 0.51798(6) 0.01548(18) Uani 1 1 d D . . . .
O6B O 0.1083(3) 0.1696(2) 0.5655(2) 0.0159(7) Uani 0.773(5) 1 d . U P A 1
O7B O -0.0619(3) 0.1942(3) 0.5798(2) 0.0208(8) Uani 0.773(5) 1 d . U P A 1
O8B O 0.0577(3) 0.1401(2) 0.4641(2) 0.0183(7) Uani 0.773(5) 1 d . U P A 1
O6B' O -0.0248(8) 0.1531(8) 0.5050(8) 0.022(2) Uani 0.227(5) 1 d D U P A 2
O7B' O 0.0191(10) 0.1825(9) 0.6108(6) 0.026(3) Uani 0.227(5) 1 d D U P A 2
O8B' O 0.1388(7) 0.1586(10) 0.4831(10) 0.038(3) Uani 0.227(5) 1 d D U P A 2
O1B O 0.06814(18) 0.74307(16) 0.09908(16) 0.0126(5) Uani 1 1 d . . . . .
O2B O 0.08999(19) 0.86900(18) -0.04850(17) 0.0161(5) Uani 1 1 d . . . . .
O3B O -0.06311(19) 0.87495(18) 0.06592(17) 0.0154(5) Uani 1 1 d . . . . .
O5B O 0.06801(19) 0.55991(17) 0.26091(17) 0.0141(5) Uani 1 1 d . . . . .
N1B N -0.0276(2) 0.67015(19) 0.05209(18) 0.0104(5) Uani 1 1 d . . . . .
N2B N -0.0337(2) 0.5166(2) 0.17802(19) 0.0121(5) Uani 1 1 d . . . . .
N3B N 0.0050(2) 0.3384(2) 0.37720(19) 0.0152(6) Uani 1 1 d . . . . .
N4B N 0.1454(2) 0.5649(2) 0.0825(2) 0.0130(5) Uani 1 1 d . . . . .
N5B N -0.0963(2) 0.67266(19) 0.22620(18) 0.0114(5) Uani 1 1 d . . . . .
C1B C -0.0207(2) 0.7545(2) -0.0063(2) 0.0116(6) Uani 1 1 d . . . . .
C2B C -0.0457(3) 0.7840(2) -0.0825(2) 0.0150(7) Uani 1 1 d . . . . .
H2B H -0.039059 0.842306 -0.124662 0.018 Uiso 1 1 calc R U . . .
C3B C -0.0804(3) 0.7284(3) -0.0969(2) 0.0183(7) Uani 1 1 d . . . . .
H3B H -0.096576 0.748244 -0.149266 0.022 Uiso 1 1 calc R U . . .
C4B C -0.0914(3) 0.6433(3) -0.0341(2) 0.0170(7) Uani 1 1 d . . . . .
H4B H -0.116707 0.605270 -0.042270 0.020 Uiso 1 1 calc R U . . .
C5B C -0.0644(2) 0.6152(2) 0.0412(2) 0.0124(6) Uani 1 1 d . . . . .
C6B C -0.0711(2) 0.5289(2) 0.1145(2) 0.0125(6) Uani 1 1 d . . . . .
C7B C -0.1143(3) 0.4659(3) 0.1217(3) 0.0171(7) Uani 1 1 d . . . . .
H7B H -0.140435 0.476348 0.077625 0.020 Uiso 1 1 calc R U . . .
C8B C -0.1187(3) 0.3871(3) 0.1947(3) 0.0201(8) Uani 1 1 d . . . . .
H8B H -0.148724 0.343238 0.201653 0.024 Uiso 1 1 calc R U . . .
C9B C -0.0789(3) 0.3733(3) 0.2571(3) 0.0206(8) Uani 1 1 d . . . . .
H9B H -0.080532 0.319064 0.306479 0.025 Uiso 1 1 calc R U . . .
C10B C -0.0360(3) 0.4386(2) 0.2482(2) 0.0144(6) Uani 1 1 d . . . . .
C11B C 0.0069(3) 0.4223(2) 0.3158(2) 0.0143(6) Uani 1 1 d . . . . .
C12B C 0.0370(3) 0.3109(2) 0.4454(2) 0.0156(7) Uani 1 1 d . . . . .
C13B C 0.0680(3) 0.3693(3) 0.4592(3) 0.0219(8) Uani 1 1 d . . . . .
H13B H 0.084949 0.350868 0.510829 0.026 Uiso 1 1 calc R U . . .
C14B C 0.0739(3) 0.4539(3) 0.3978(3) 0.0217(8) Uani 1 1 d . . . . .
H14B H 0.094838 0.493906 0.407525 0.026 Uiso 1 1 calc R U . . .
C15B C 0.0493(3) 0.4826(2) 0.3198(2) 0.0142(6) Uani 1 1 d . . . . .
C16B C 0.1897(3) 0.6153(3) 0.0014(2) 0.0164(7) Uani 1 1 d . . . . .
H16B H 0.165145 0.676992 -0.021562 0.020 Uiso 1 1 calc R U . . .
C17B C 0.2698(3) 0.5807(3) -0.0498(3) 0.0182(7) Uani 1 1 d . . . . .
H17B H 0.299499 0.618136 -0.106300 0.022 Uiso 1 1 calc R U . . .
C18B C 0.3055(3) 0.4908(3) -0.0172(3) 0.0202(8) Uani 1 1 d . . . . .
H18B H 0.358691 0.465000 -0.051636 0.024 Uiso 1 1 calc R U . . .
C19B C 0.2620(3) 0.4390(3) 0.0668(3) 0.0190(7) Uani 1 1 d . . . . .
H19B H 0.286264 0.377513 0.091440 0.023 Uiso 1 1 calc R U . . .
C20B C 0.1832(3) 0.4777(2) 0.1142(3) 0.0160(7) Uani 1 1 d . . . . .
H20B H 0.154245 0.441564 0.171706 0.019 Uiso 1 1 calc R U . . .
C21B C -0.0871(3) 0.7138(2) 0.2714(2) 0.0144(6) Uani 1 1 d . . . . .
H21B H -0.026688 0.713324 0.270291 0.017 Uiso 1 1 calc R U . . .
C23B C -0.1831(3) 0.6741(2) 0.2295(2) 0.0153(7) Uani 1 1 d . . . . .
H23B H -0.191004 0.644315 0.199554 0.018 Uiso 1 1 calc R U . . .
C24B C -0.2611(3) 0.7167(3) 0.2744(3) 0.0193(7) Uani 1 1 d . . . . .
H24B H -0.321004 0.717305 0.273926 0.023 Uiso 1 1 calc R U . . .
C25B C -0.2503(3) 0.7583(3) 0.3200(3) 0.0207(8) Uani 1 1 d . . . . .
H25B H -0.302606 0.787914 0.351547 0.025 Uiso 1 1 calc R U . . .
C26B C -0.1617(3) 0.7561(2) 0.3188(2) 0.0175(7) Uani 1 1 d . . . . .
H26B H -0.152584 0.783492 0.350243 0.021 Uiso 1 1 calc R U . . .
C1R C 0.4651(5) -0.1348(4) 0.5746(4) 0.0446(14) Uani 1 1 d . . . B 1
H1RA H 0.480345 -0.199765 0.601722 0.067 Uiso 1 1 calc R U . B 1
H1RB H 0.509731 -0.107825 0.576835 0.067 Uiso 1 1 calc R U . B 1
H1RC H 0.467675 -0.117640 0.513910 0.067 Uiso 1 1 calc R U . B 1
O1R O 0.3744(2) -0.1046(2) 0.6204(2) 0.0298(7) Uani 1 1 d . . . . .
H1R H 0.375129 -0.130415 0.682426 0.045 Uiso 1 1 d R U . A .
C1S C 0.2886(6) 0.2965(5) 0.2940(5) 0.0313(18) Uani 0.739(8) 1 d D U P A 1
H1S1 H 0.287550 0.295516 0.240133 0.047 Uiso 0.739(8) 1 calc R U P A 1
H1S2 H 0.325327 0.340410 0.279777 0.047 Uiso 0.739(8) 1 calc R U P A 1
H1S3 H 0.225282 0.312572 0.327265 0.047 Uiso 0.739(8) 1 calc R U P A 1
C1S' C 0.2783(17) 0.313(2) 0.309(2) 0.041(5) Uani 0.261(8) 1 d D U P A 2
H1SD H 0.271802 0.374751 0.300908 0.062 Uiso 0.261(8) 1 calc R U P A 2
H1SE H 0.223861 0.288382 0.353026 0.062 Uiso 0.261(8) 1 calc R U P A 2
H1SF H 0.283598 0.310297 0.253587 0.062 Uiso 0.261(8) 1 calc R U P A 2
O1S O 0.3295(4) 0.2093(4) 0.3453(3) 0.0387(12) Uani 0.739(8) 1 d D U P A 1
H1SX H 0.384903 0.198205 0.317317 0.058 Uiso 0.739(8) 1 d R U P A 1
O1S' O 0.3595(10) 0.2615(11) 0.3361(9) 0.0387(12) Uani 0.261(8) 1 d D U P A 2
H1S' H 0.399371 0.225609 0.310883 0.058 Uiso 0.261(8) 1 d R U P A 2
O1W O 0.3999(2) 1.0308(2) 0.1107(2) 0.0261(7) Uani 1 1 d D . . . .
H1WA H 0.379(4) 1.059(3) 0.144(3) 0.039 Uiso 1 1 d D U . . .
H1WB H 0.409(4) 0.9762(10) 0.144(3) 0.039 Uiso 1 1 d D U . . .
O2W O 0.3330(3) 0.1308(3) 0.2121(3) 0.0339(8) Uani 1 1 d D . . . .
H2WA H 0.376(3) 0.130(4) 0.229(4) 0.051 Uiso 1 1 d D U . . .
H2WB H 0.309(4) 0.1851(13) 0.192(4) 0.051 Uiso 1 1 d D U . . .
O3W O -0.3236(3) 0.0401(3) 0.6489(3) 0.0390(9) Uani 1 1 d D . . . .
H3WA H -0.3822(11) 0.041(4) 0.670(4) 0.058 Uiso 1 1 d D U . . .
H3WB H -0.314(4) 0.077(4) 0.664(4) 0.058 Uiso 1 1 d D U . . .
O4W O -0.1462(2) 0.1960(3) 0.7369(2) 0.0273(7) Uani 1 1 d D . . . .
H4WA H -0.1979(17) 0.197(4) 0.733(3) 0.041 Uiso 1 1 d D U . . .
H4WB H -0.108(3) 0.200(4) 0.6875(18) 0.041 Uiso 1 1 d D U . . .
O5W O 0.0726(3) 0.0423(2) 0.7300(2) 0.0325(8) Uani 1 1 d . . . . .
H5WA H 0.058464 0.008040 0.722919 0.049 Uiso 1 1 d R U . A .
H5WB H 0.070764 0.078246 0.686431 0.049 Uiso 1 1 d R U . . .
O6W O 0.2813(3) 0.1980(3) 0.5075(2) 0.0373(9) Uani 1 1 d D . . A 1
H6WA H 0.232(3) 0.176(5) 0.527(3) 0.056 Uiso 1 1 d D U . C 1
H6WB H 0.294(4) 0.215(5) 0.4516(8) 0.056 Uiso 1 1 d D U . D 1
O7W O 0.2118(3) 0.7645(3) 0.4772(2) 0.0348(8) Uani 1 1 d D . . . .
H7WA H 0.247(3) 0.790(4) 0.4265(14) 0.052 Uiso 1 1 d D U . . .
H7WB H 0.1603(16) 0.772(4) 0.468(3) 0.052 Uiso 1 1 d D U . . .
O8W O -0.0964(3) 0.1228(3) 0.4440(3) 0.0490(11) Uani 1 1 d D . . . .
H8WA H -0.1502(16) 0.149(5) 0.465(5) 0.074 Uiso 1 1 d D U . . .
H8WB H -0.059(3) 0.141(5) 0.455(5) 0.074 Uiso 1 1 d D U . . .
O9W O 0.3512(3) 0.0585(3) 0.6297(2) 0.0366(8) Uani 1 1 d . . . . .
H9WA H 0.338878 0.105568 0.579205 0.055 Uiso 1 1 d R U . A .
H9WB H 0.361778 0.001668 0.624408 0.055 Uiso 1 1 d R U . . .
O10W O 0.0931(4) -0.1111(3) 0.7029(3) 0.0472(11) Uani 1 1 d D . . . .
H10X H 0.106(4) -0.152(4) 0.749(2) 0.071 Uiso 1 1 d D U . . .
H10Y H 0.145(3) -0.114(5) 0.664(3) 0.071 Uiso 1 1 d D U . . .
O11W O -0.1364(4) -0.1815(4) 0.7117(3) 0.0543(12) Uani 1 1 d D . . . .
H11X H -0.155(6) -0.226(5) 0.717(7) 0.13(5) Uiso 1 1 d D . . . .
H11Y H -0.079(2) -0.187(7) 0.682(7) 0.13(5) Uiso 1 1 d D . . . .
O13W O 0.4906(3) 0.0261(3) 0.6982(3) 0.0439(10) Uani 1 1 d D . . . .
H13X H 0.4340(15) 0.027(4) 0.730(3) 0.066 Uiso 1 1 d D U . . .
H13Y H 0.510(4) -0.0288(15) 0.705(5) 0.066 Uiso 1 1 d D U . . .
O14W O 0.6015(2) -0.1024(3) 0.1734(3) 0.0384(9) Uani 1 1 d D . . . .
H14X H 0.592(2) -0.135(4) 0.154(4) 0.058 Uiso 1 1 d D U . . .
H14Y H 0.552(2) -0.098(4) 0.213(3) 0.058 Uiso 1 1 d D U . . .
O15W O 0.7535(2) 0.1637(2) -0.01141(18) 0.0205(6) Uani 1 1 d D . . . .
H15X H 0.797(2) 0.166(4) 0.004(3) 0.031 Uiso 1 1 d D U . . .
H15Y H 0.7043(17) 0.183(4) 0.021(3) 0.031 Uiso 1 1 d D U . . .
O16W O 0.8074(2) 0.2037(2) 0.17737(19) 0.0225(6) Uani 1 1 d D . . . .
H16X H 0.7524(13) 0.200(4) 0.184(3) 0.034 Uiso 1 1 d D U . . .
H16Y H 0.841(3) 0.182(4) 0.139(3) 0.034 Uiso 1 1 d D U . . .
O17W O -0.2306(2) 0.9068(2) 0.0472(2) 0.0279(7) Uani 1 1 d D . . . .
H17X H -0.1791(16) 0.889(4) 0.060(3) 0.042 Uiso 1 1 d D U . . .
H17Y H -0.269(2) 0.882(4) 0.0939(19) 0.042 Uiso 1 1 d D U . . .
O18W O -0.2135(3) -0.0395(3) 0.8753(3) 0.0357(8) Uani 1 1 d D . . . .
H18X H -0.205(4) 0.007(3) 0.829(3) 0.054 Uiso 1 1 d D U . . .
H18Y H -0.268(2) -0.046(4) 0.882(4) 0.054 Uiso 1 1 d D U . . .

loop_
_atom_site_aniso_label
_atom_site_aniso_U_11
_atom_site_aniso_U_22
_atom_site_aniso_U_33
_atom_site_aniso_U_23
_atom_site_aniso_U_13
_atom_site_aniso_U_12
Cs1 0.01294(10) 0.01570(10) 0.02580(11) -0.00537(8) -0.00940(8) -0.00235(8)
Cs2 0.01829(12) 0.01288(9) 0.0124(2) -0.00380(9) -0.00052(11) -0.00334(8)
Cs2' 0.01829(12) 0.01288(9) 0.0124(2) -0.00380(9) -0.00052(11) -0.00334(8)
Cs3 0.01513(13) 0.01541(12) 0.0186(5) -0.00905(18) -0.0056(2) -0.00245(10)
Cs3' 0.01513(13) 0.01541(12) 0.0186(5) -0.00905(18) -0.0056(2) -0.00245(10)
Cs4 0.02121(16) 0.0149(3) 0.0193(3) -0.00781(12) -0.0055(2) -0.0023(2)
Cs5 0.02121(16) 0.0149(3) 0.0193(3) -0.00781(12) -0.0055(2) -0.0023(2)
Cs4' 0.02121(16) 0.0149(3) 0.0193(3) -0.00781(12) -0.0055(2) -0.0023(2)
Cs5' 0.02121(16) 0.0149(3) 0.0193(3) -0.00781(12) -0.0055(2) -0.0023(2)
Cs4" 0.02121(16) 0.0149(3) 0.0193(3) -0.00781(12) -0.0055(2) -0.0023(2)
Cs5" 0.02121(16) 0.0149(3) 0.0193(3) -0.00781(12) -0.0055(2) -0.0023(2)
Cs4Y 0.02121(16) 0.0149(3) 0.0193(3) -0.00781(12) -0.0055(2) -0.0023(2)
Cs5Y 0.02121(16) 0.0149(3) 0.0193(3) -0.00781(12) -0.0055(2) -0.0023(2)
Cs6 0.01710(11) 0.01587(10) 0.01348(9) -0.00617(7) -0.00460(8) -0.00257(8)
Ru1A 0.00950(11) 0.00841(10) 0.01016(11) -0.00352(8) -0.00348(9) -0.00281(9)
P1A 0.0155(4) 0.0101(4) 0.0146(4) -0.0053(3) -0.0043(3) -0.0017(3)
P2A 0.0115(4) 0.0120(4) 0.0173(4) -0.0093(3) -0.0027(3) -0.0015(3)
O1A 0.0151(12) 0.0105(11) 0.0173(12) -0.0043(9) -0.0064(10) -0.0028(9)
O2A 0.0222(15) 0.0256(15) 0.0249(14) -0.0167(12) -0.0073(12) 0.0044(12)
O3A 0.0248(15) 0.0132(12) 0.0189(13) -0.0015(10) -0.0067(11) -0.0077(11)
O4A 0.0135(12) 0.0099(10) 0.0137(11) -0.0054(8) -0.0065(9) -0.0016(9)
O5A 0.0177(14) 0.0193(13) 0.0296(15) -0.0082(12) -0.0021(12) -0.0073(11)
O6A 0.0171(14) 0.0287(15) 0.0236(14) -0.0197(12) -0.0063(11) 0.0007(11)
O7A 0.0163(13) 0.0137(12) 0.0212(13) -0.0087(10) -0.0051(10) 0.0016(10)
N1A 0.0118(13) 0.0123(12) 0.0112(12) -0.0043(10) -0.0026(10) -0.0055(10)
N2A 0.0083(12) 0.0107(12) 0.0108(12) -0.0042(9) -0.0019(9) -0.0023(10)
N3A 0.0140(14) 0.0102(12) 0.0122(12) -0.0041(10) -0.0033(10) -0.0045(10)
N4A 0.0130(14) 0.0122(12) 0.0139(13) -0.0037(10) -0.0057(10) -0.0042(11)
N5A 0.0119(13) 0.0103(12) 0.0131(12) -0.0060(10) -0.0037(10) -0.0008(10)
C1A 0.0144(16) 0.0120(14) 0.0123(14) -0.0058(11) -0.0010(12) -0.0050(12)
C2A 0.0184(18) 0.0151(15) 0.0167(16) -0.0078(13) -0.0013(13) -0.0072(13)
C3A 0.0225(19) 0.0194(17) 0.0157(16) -0.0089(13) -0.0051(13) -0.0096(14)
C4A 0.0176(17) 0.0177(16) 0.0158(15) -0.0070(13) -0.0070(13) -0.0071(13)
C5A 0.0126(15) 0.0128(14) 0.0120(14) -0.0055(11) -0.0017(11) -0.0053(12)
C6A 0.0105(15) 0.0144(15) 0.0116(14) -0.0040(11) -0.0034(11) -0.0036(12)
C7A 0.0156(17) 0.0186(16) 0.0153(15) -0.0063(13) -0.0084(13) -0.0011(13)
C8A 0.0173(18) 0.0190(17) 0.0184(16) -0.0072(13) -0.0100(14) 0.0015(14)
C9A 0.0159(17) 0.0147(15) 0.0181(16) -0.0070(13) -0.0077(13) 0.0005(13)
C10A 0.0104(15) 0.0122(14) 0.0118(14) -0.0045(11) -0.0034(11) -0.0020(11)
C11A 0.0120(15) 0.0098(13) 0.0116(13) -0.0050(11) -0.0034(11) -0.0006(11)
C12A 0.0148(16) 0.0111(14) 0.0154(15) -0.0075(12) -0.0027(12) -0.0019(12)
C13A 0.0171(17) 0.0162(16) 0.0177(16) -0.0084(13) -0.0085(13) -0.0022(13)
C14A 0.0204(18) 0.0130(15) 0.0167(15) -0.0060(12) -0.0114(13) 0.0002(13)
C15A 0.0115(15) 0.0120(14) 0.0124(14) -0.0032(11) -0.0036(11) -0.0050(12)
C16A 0.0138(16) 0.0122(14) 0.0168(15) -0.0055(12) -0.0045(12) -0.0021(12)
C17A 0.0136(16) 0.0195(17) 0.0182(16) -0.0084(13) 0.0001(13) -0.0073(14)
C18A 0.0166(17) 0.0197(17) 0.0172(16) -0.0036(13) -0.0026(13) -0.0091(14)
C19A 0.0183(18) 0.0157(16) 0.0197(17) -0.0023(13) -0.0053(14) -0.0103(14)
C20A 0.0135(16) 0.0137(15) 0.0174(15) -0.0044(12) -0.0048(12) -0.0060(12)
C21A 0.0127(15) 0.0111(14) 0.0131(14) -0.0044(11) -0.0038(12) -0.0022(12)
C23A 0.0137(16) 0.0154(15) 0.0130(14) -0.0038(12) -0.0050(12) -0.0028(13)
C24A 0.0127(16) 0.0199(17) 0.0188(16) -0.0056(13) -0.0055(13) -0.0041(13)
C25A 0.0142(17) 0.0161(16) 0.0166(16) -0.0036(13) -0.0009(13) -0.0048(13)
C26A 0.0166(17) 0.0134(15) 0.0110(14) -0.0040(11) -0.0030(12) -0.0020(13)
Ru1B 0.00899(11) 0.00908(11) 0.01030(11) -0.00217(8) -0.00351(9) -0.00325(9)
P1B 0.0101(4) 0.0098(4) 0.0106(4) -0.0025(3) -0.0019(3) -0.0034(3)
P2B 0.0158(4) 0.0133(4) 0.0123(4) -0.0006(3) -0.0012(3) -0.0059(3)
O6B 0.0176(16) 0.0170(15) 0.0131(14) -0.0018(11) -0.0056(12) -0.0074(12)
O7B 0.0167(16) 0.0236(17) 0.0162(15) -0.0023(13) -0.0007(12) -0.0087(14)
O8B 0.0249(18) 0.0157(15) 0.0172(15) -0.0050(12) -0.0100(13) -0.0040(13)
O6B' 0.028(4) 0.018(4) 0.020(4) -0.009(3) -0.003(3) -0.007(3)
O7B' 0.021(4) 0.023(4) 0.022(4) 0.001(3) -0.007(3) -0.003(3)
O8B' 0.031(4) 0.025(4) 0.036(4) -0.004(3) 0.000(3) -0.001(3)
O1B 0.0118(12) 0.0108(11) 0.0156(11) -0.0035(9) -0.0062(9) -0.0018(9)
O2B 0.0167(13) 0.0172(12) 0.0125(11) -0.0021(9) -0.0008(9) -0.0099(10)
O3B 0.0134(12) 0.0167(12) 0.0169(12) -0.0086(10) -0.0043(9) 0.0000(10)
O5B 0.0145(12) 0.0112(11) 0.0175(12) -0.0011(9) -0.0091(10) -0.0044(9)
N1B 0.0072(12) 0.0130(12) 0.0099(11) -0.0040(10) -0.0005(9) -0.0032(10)
N2B 0.0118(13) 0.0127(13) 0.0144(13) -0.0045(10) -0.0051(10) -0.0046(10)
N3B 0.0188(15) 0.0138(13) 0.0113(12) -0.0018(10) -0.0040(11) -0.0055(12)
N4B 0.0106(13) 0.0140(13) 0.0177(14) -0.0072(11) -0.0055(11) -0.0025(11)
N5B 0.0115(13) 0.0097(12) 0.0106(12) -0.0015(9) -0.0028(10) -0.0026(10)
C1B 0.0091(14) 0.0133(14) 0.0118(14) -0.0036(11) -0.0022(11) -0.0036(12)
C2B 0.0141(16) 0.0165(16) 0.0138(15) -0.0044(12) -0.0052(12) -0.0021(13)
C3B 0.0191(18) 0.0220(18) 0.0118(15) -0.0028(13) -0.0063(13) -0.0039(15)
C4B 0.0177(18) 0.0198(17) 0.0164(16) -0.0074(13) -0.0054(13) -0.0053(14)
C5B 0.0103(15) 0.0143(15) 0.0126(14) -0.0051(12) -0.0031(11) -0.0023(12)
C6B 0.0106(15) 0.0137(14) 0.0146(14) -0.0048(12) -0.0042(12) -0.0040(12)
C7B 0.0191(18) 0.0163(16) 0.0197(17) -0.0069(13) -0.0070(14) -0.0061(14)
C8B 0.024(2) 0.0185(17) 0.0217(18) -0.0061(14) -0.0071(15) -0.0107(15)
C9B 0.028(2) 0.0156(16) 0.0201(17) -0.0022(13) -0.0090(15) -0.0101(15)
C10B 0.0146(16) 0.0130(15) 0.0155(15) -0.0012(12) -0.0056(12) -0.0067(12)
C11B 0.0161(17) 0.0110(14) 0.0153(15) -0.0018(12) -0.0063(13) -0.0044(12)
C12B 0.0173(17) 0.0140(15) 0.0137(15) -0.0030(12) -0.0035(13) -0.0049(13)
C13B 0.033(2) 0.0179(17) 0.0170(17) -0.0014(14) -0.0139(16) -0.0060(16)
C14B 0.032(2) 0.0169(17) 0.0206(18) -0.0024(14) -0.0145(16) -0.0079(16)
C15B 0.0170(17) 0.0117(14) 0.0151(15) -0.0026(12) -0.0088(13) -0.0023(13)
C16B 0.0133(16) 0.0180(16) 0.0187(16) -0.0085(13) -0.0021(13) -0.0042(13)
C17B 0.0119(16) 0.0251(18) 0.0195(17) -0.0115(14) -0.0007(13) -0.0056(14)
C18B 0.0121(17) 0.028(2) 0.0282(19) -0.0192(16) -0.0044(14) -0.0012(15)
C19B 0.0176(18) 0.0167(16) 0.0276(19) -0.0111(14) -0.0122(15) 0.0021(14)
C20B 0.0158(17) 0.0143(15) 0.0198(16) -0.0058(13) -0.0085(13) -0.0020(13)
C21B 0.0175(17) 0.0138(15) 0.0121(14) -0.0030(12) -0.0031(12) -0.0068(13)
C23B 0.0143(16) 0.0166(16) 0.0145(15) -0.0039(12) -0.0048(12) -0.0038(13)
C24B 0.0133(17) 0.0208(17) 0.0182(16) -0.0047(14) -0.0011(13) -0.0041(14)
C25B 0.0204(19) 0.0176(17) 0.0193(17) -0.0084(14) 0.0018(14) -0.0040(14)
C26B 0.0222(19) 0.0125(15) 0.0145(15) -0.0047(12) 0.0010(13) -0.0072(14)
C1R 0.047(4) 0.049(3) 0.034(3) -0.016(2) -0.005(2) -0.011(3)
O1R 0.0292(18) 0.0384(19) 0.0205(14) -0.0096(13) -0.0071(13) -0.0062(15)
C1S 0.025(3) 0.039(4) 0.026(3) -0.020(3) 0.000(2) 0.003(3)
C1S' 0.038(7) 0.038(7) 0.042(8) -0.018(6) -0.008(6) 0.001(6)
O1S 0.034(2) 0.044(2) 0.030(2) -0.0153(18) -0.0043(17) -0.0003(19)
O1S' 0.034(2) 0.044(2) 0.030(2) -0.0153(18) -0.0043(17) -0.0003(19)
O1W 0.0255(16) 0.0145(13) 0.0364(17) -0.0042(12) -0.0126(14) -0.0043(12)
O2W 0.0286(19) 0.040(2) 0.0376(19) -0.0199(16) -0.0031(15) -0.0107(16)
O3W 0.045(2) 0.037(2) 0.044(2) -0.0246(17) -0.0039(18) -0.0144(18)
O4W 0.0174(15) 0.0442(19) 0.0199(14) -0.0134(14) -0.0077(11) 0.0001(14)
O5W 0.040(2) 0.0331(18) 0.0163(14) -0.0079(13) -0.0094(13) 0.0038(15)
O6W 0.033(2) 0.044(2) 0.0248(16) -0.0084(15) -0.0034(14) -0.0060(17)
O7W 0.0240(17) 0.039(2) 0.0257(16) 0.0010(14) -0.0079(13) -0.0048(15)
O8W 0.050(3) 0.058(3) 0.054(3) -0.033(2) -0.013(2) -0.013(2)
O9W 0.042(2) 0.0327(18) 0.0306(18) -0.0111(15) -0.0116(16) 0.0003(16)
O10W 0.077(3) 0.039(2) 0.035(2) -0.0118(17) -0.031(2) -0.008(2)
O11W 0.049(3) 0.060(3) 0.048(3) -0.023(2) -0.003(2) -0.011(2)
O13W 0.052(3) 0.0271(18) 0.057(3) -0.0101(18) -0.023(2) -0.0110(18)
O14W 0.0186(16) 0.045(2) 0.0354(19) 0.0007(16) -0.0055(14) -0.0117(16)
O15W 0.0140(13) 0.0324(16) 0.0182(13) -0.0134(12) 0.0016(10) -0.0096(12)
O16W 0.0210(15) 0.0278(15) 0.0195(13) -0.0094(11) -0.0022(11) -0.0087(12)
O17W 0.0160(14) 0.0378(18) 0.0244(15) -0.0088(13) -0.0041(12) -0.0041(13)
O18W 0.0236(18) 0.049(2) 0.040(2) -0.0185(17) -0.0126(15) -0.0059(16)

loop_
_atom_type_symbol
_atom_type_description
_atom_type_scat_dispersion_real
_atom_type_scat_dispersion_imag
_atom_type_scat_source
C C 0.0033 0.0016 'International Tables Vol C Tables 4.2.6.8 and 6.1.1.4'
H H 0.0000 0.0000 'International Tables Vol C Tables 4.2.6.8 and 6.1.1.4'
N N 0.0061 0.0033 'International Tables Vol C Tables 4.2.6.8 and 6.1.1.4'
O O 0.0106 0.0060 'International Tables Vol C Tables 4.2.6.8 and 6.1.1.4'
P P 0.1023 0.0942 'International Tables Vol C Tables 4.2.6.8 and 6.1.1.4'
Ru Ru -1.2594 0.8363 'International Tables Vol C Tables 4.2.6.8 and 6.1.1.4'
Cs Cs -0.3680 2.1192 'International Tables Vol C Tables 4.2.6.8 and 6.1.1.4'

loop_
_geom_angle_atom_site_label_1
_geom_angle_atom_site_label_2
_geom_angle_atom_site_label_3
_geom_angle
_geom_angle_site_symmetry_1
_geom_angle_site_symmetry_3
_geom_angle_publ_flag
O4W Cs1 O4A 121.53(8) 2_566 . ?
O4W Cs1 O1B 86.82(8) 2_566 . ?
O4A Cs1 O1B 149.59(7) . . ?
O4W Cs1 O5B 101.50(9) 2_566 . ?
O4A Cs1 O5B 116.44(7) . . ?
O1B Cs1 O5B 61.98(7) . . ?
O4W Cs1 O1A 61.64(8) 2_566 . ?
O4A Cs1 O1A 61.48(7) . . ?
O1B Cs1 O1A 139.58(7) . . ?
O5B Cs1 O1A 143.85(7) . . ?
O4W Cs1 O15W 80.71(8) 2_566 2_665 ?
O4A Cs1 O15W 108.73(7) . 2_665 ?
O1B Cs1 O15W 61.82(7) . 2_665 ?
O5B Cs1 O15W 123.51(7) . 2_665 ?
O1A Cs1 O15W 87.12(7) . 2_665 ?
O4W Cs1 N4B 135.93(8) 2_566 . ?
O4A Cs1 N4B 102.35(7) . . ?
O1B Cs1 N4B 51.54(7) . . ?
O5B Cs1 N4B 50.07(7) . . ?
O1A Cs1 N4B 161.13(7) . . ?
O15W Cs1 N4B 89.51(7) 2_665 . ?
O4W Cs1 N4A 83.66(7) 2_566 . ?
O4A Cs1 N4A 49.21(7) . . ?
O1B Cs1 N4A 156.76(7) . . ?
O5B Cs1 N4A 99.27(7) . . ?
O1A Cs1 N4A 49.99(6) . . ?
O15W Cs1 N4A 136.51(7) 2_665 . ?
N4B Cs1 N4A 128.17(7) . . ?
O4W Cs1 Ru1B 105.42(6) 2_566 . ?
O4A Cs1 Ru1B 130.41(5) . . ?
O1B Cs1 Ru1B 33.65(5) . . ?
O5B Cs1 Ru1B 31.56(5) . . ?
O1A Cs1 Ru1B 166.93(5) . . ?
O15W Cs1 Ru1B 92.74(6) 2_665 . ?
N4B Cs1 Ru1B 31.81(5) . . ?
N4A Cs1 Ru1B 130.60(5) . . ?
O4W Cs1 Ru1A 90.70(6) 2_566 . ?
O4A Cs1 Ru1A 30.91(5) . . ?
O1B Cs1 Ru1A 170.23(5) . . ?
O5B Cs1 Ru1A 127.79(5) . . ?
O1A Cs1 Ru1A 33.24(5) . . ?
O15W Cs1 Ru1A 108.46(6) 2_665 . ?
N4B Cs1 Ru1A 132.82(5) . . ?
N4A Cs1 Ru1A 31.42(5) . . ?
Ru1B Cs1 Ru1A 155.341(9) . . ?
O4W Cs1 Cs6 43.14(6) 2_566 2_566 ?
O4A Cs1 Cs6 141.75(5) . 2_566 ?
O1B Cs1 Cs6 52.88(5) . 2_566 ?
O5B Cs1 Cs6 101.77(5) . 2_566 ?
O1A Cs1 Cs6 86.98(5) . 2_566 ?
O15W Cs1 Cs6 44.24(5) 2_665 2_566 ?
N4B Cs1 Cs6 103.40(5) . 2_566 ?
N4A Cs1 Cs6 125.52(5) . 2_566 ?
Ru1B Cs1 Cs6 83.834(8) . 2_566 ?
Ru1A Cs1 Cs6 120.101(8) . 2_566 ?
O4W Cs1 Cs3 69.93(7) 2_566 2_665 ?
O4A Cs1 Cs3 84.54(5) . 2_665 ?
O1B Cs1 Cs3 96.73(5) . 2_665 ?
O5B Cs1 Cs3 158.00(5) . 2_665 ?
O1A Cs1 Cs3 50.73(5) . 2_665 ?
O15W Cs1 Cs3 36.72(6) 2_665 2_665 ?
N4B Cs1 Cs3 122.16(5) . 2_665 ?
N4A Cs1 Cs3 99.79(5) . 2_665 ?
Ru1B Cs1 Cs3 129.213(17) . 2_665 ?
Ru1A Cs1 Cs3 73.562(14) . 2_665 ?
Cs6 Cs1 Cs3 57.797(8) 2_566 2_665 ?
O7A Cs2 O5W 102.63(9) . 2_656 ?
O7A Cs2 O2B 84.01(8) . 2_665 ?
O5W Cs2 O2B 75.48(9) 2_656 2_665 ?
O7A Cs2 O9W 66.63(9) . 2_656 ?
O5W Cs2 O9W 82.64(10) 2_656 2_656 ?
O2B Cs2 O9W 138.36(10) 2_665 2_656 ?
O7A Cs2 O3B 158.78(8) . 1_645 ?
O5W Cs2 O3B 87.83(8) 2_656 1_645 ?
O2B Cs2 O3B 80.79(7) 2_665 1_645 ?
O9W Cs2 O3B 133.78(8) 2_656 1_645 ?
O7A Cs2 O17W 123.19(9) . 1_645 ?
O5W Cs2 O17W 133.84(9) 2_656 1_645 ?
O2B Cs2 O17W 102.08(8) 2_665 1_645 ?
O9W Cs2 O17W 118.44(10) 2_656 1_645 ?
O3B Cs2 O17W 47.22(8) 1_645 1_645 ?
O7A Cs2 O15W 68.63(7) . . ?
O5W Cs2 O15W 126.99(9) 2_656 . ?
O2B Cs2 O15W 52.02(7) 2_665 . ?
O9W Cs2 O15W 130.73(8) 2_656 . ?
O3B Cs2 O15W 90.30(7) 1_645 . ?
O17W Cs2 O15W 71.90(8) 1_645 . ?
O7A Cs2 C26B 132.82(8) . 1_645 ?
O5W Cs2 C26B 66.37(10) 2_656 1_645 ?
O2B Cs2 C26B 130.80(8) 2_665 1_645 ?
O9W Cs2 C26B 66.48(9) 2_656 1_645 ?
O3B Cs2 C26B 68.26(7) 1_645 1_645 ?
O17W Cs2 C26B 84.34(9) 1_645 1_645 ?
O15W Cs2 C26B 155.39(9) . 1_645 ?
O7A Cs2 C25B 122.32(8) . 1_645 ?
O5W Cs2 C25B 85.95(10) 2_656 1_645 ?
O2B Cs2 C25B 150.95(9) 2_665 1_645 ?
O9W Cs2 C25B 58.03(9) 2_656 1_645 ?
O3B Cs2 C25B 76.30(8) 1_645 1_645 ?
O17W Cs2 C25B 74.91(9) 1_645 1_645 ?
O15W Cs2 C25B 144.36(9) . 1_645 ?
C26B Cs2 C25B 21.51(9) 1_645 1_645 ?
O7A Cs2 O14W 93.93(9) . . ?
O5W Cs2 O14W 144.85(9) 2_656 . ?
O2B Cs2 O14W 137.70(9) 2_665 . ?
O9W Cs2 O14W 75.77(10) 2_656 . ?
O3B Cs2 O14W 87.49(9) 1_645 . ?
O17W Cs2 O14W 45.27(9) 1_645 . ?
O15W Cs2 O14W 87.86(8) . . ?
C26B Cs2 O14W 79.57(9) 1_645 . ?
C25B Cs2 O14W 59.12(9) 1_645 . ?
O7A Cs2 O16W 45.68(7) . . ?
O5W Cs2 O16W 68.32(9) 2_656 . ?
O2B Cs2 O16W 47.47(7) 2_665 . ?
O9W Cs2 O16W 91.62(9) 2_656 . ?
O3B Cs2 O16W 126.20(7) 1_645 . ?
O17W Cs2 O16W 141.96(8) 1_645 . ?
O15W Cs2 O16W 70.71(7) . . ?
C26B Cs2 O16W 131.49(9) 1_645 . ?
C25B Cs2 O16W 143.09(9) 1_645 . ?
O14W Cs2 O16W 138.59(8) . . ?
O7A Cs2 P2A 18.92(6) . . ?
O5W Cs2 P2A 121.52(7) 2_656 . ?
O2B Cs2 P2A 88.63(6) 2_665 . ?
O9W Cs2 P2A 73.20(7) 2_656 . ?
O3B Cs2 P2A 145.22(6) 1_645 . ?
O17W Cs2 P2A 104.29(6) 1_645 . ?
O15W Cs2 P2A 57.94(5) . . ?
C26B Cs2 P2A 137.58(6) 1_645 . ?
C25B Cs2 P2A 120.30(7) 1_645 . ?
O14W Cs2 P2A 78.30(7) . . ?
O16W Cs2 P2A 60.29(5) . . ?
O5W Cs2' O7A 114.7(10) 2_656 . ?
O5W Cs2' O9W 93.0(8) 2_656 2_656 ?
O7A Cs2' O9W 70.3(4) . 2_656 ?
O5W Cs2' O2B 80.9(5) 2_656 2_665 ?
O7A Cs2' O2B 85.4(3) . 2_665 ?
O9W Cs2' O2B 149.8(8) 2_656 2_665 ?
O5W Cs2' O3B 89.4(3) 2_656 1_645 ?
O7A Cs2' O3B 147.7(9) . 1_645 ?
O9W Cs2' O3B 132.5(4) 2_656 1_645 ?
O2B Cs2' O3B 77.3(4) 2_665 1_645 ?
O5W Cs2' O16W 75.6(6) 2_656 . ?
O7A Cs2' O16W 48.6(3) . . ?
O9W Cs2' O16W 99.8(7) 2_656 . ?
O2B Cs2' O16W 50.0(2) 2_665 . ?
O3B Cs2' O16W 126.5(4) 1_645 . ?
O5W Cs2' C26B 70.8(4) 2_656 1_645 ?
O7A Cs2' C26B 139.5(5) . 1_645 ?
O9W Cs2' C26B 69.4(3) 2_656 1_645 ?
O2B Cs2' C26B 133.7(4) 2_665 1_645 ?
O3B Cs2' C26B 66.9(3) 1_645 1_645 ?
O16W Cs2' C26B 143.8(10) . 1_645 ?
O5W Cs2' O15W 129.9(4) 2_656 . ?
O7A Cs2' O15W 65.6(3) . . ?
O9W Cs2' O15W 127.9(5) 2_656 . ?
O2B Cs2' O15W 49.1(3) 2_665 . ?
O3B Cs2' O15W 82.5(6) 1_645 . ?
O16W Cs2' O15W 70.4(2) . . ?
C26B Cs2' O15W 143.8(9) 1_645 . ?
O5W Cs2' C25B 91.0(4) 2_656 1_645 ?
O7A Cs2' C25B 124.2(4) . 1_645 ?
O9W Cs2' C25B 59.1(2) 2_656 1_645 ?
O2B Cs2' C25B 149.6(5) 2_665 1_645 ?
O3B Cs2' C25B 73.5(3) 1_645 1_645 ?
O16W Cs2' C25B 154.9(9) . 1_645 ?
C26B Cs2' C25B 21.59(12) 1_645 1_645 ?
O15W Cs2' C25B 132.3(9) . 1_645 ?
O5W Cs2' O17W 131.3(5) 2_656 1_645 ?
O7A Cs2' O17W 113.0(8) . 1_645 ?
O9W Cs2' O17W 112.1(6) 2_656 1_645 ?
O2B Cs2' O17W 93.5(7) 2_665 1_645 ?
O3B Cs2' O17W 42.7(3) 1_645 1_645 ?
O16W Cs2' O17W 134.4(6) . 1_645 ?
C26B Cs2' O17W 79.8(4) 1_645 1_645 ?
O15W Cs2' O17W 64.4(5) . 1_645 ?
C25B Cs2' O17W 70.1(4) 1_645 1_645 ?
O5W Cs2' P2A 131.5(8) 2_656 . ?
O7A Cs2' P2A 16.9(2) . . ?
O9W Cs2' P2A 74.3(3) 2_656 . ?
O2B Cs2' P2A 87.7(3) 2_665 . ?
O3B Cs2' P2A 133.7(9) 1_645 . ?
O16W Cs2' P2A 61.48(19) . . ?
C26B Cs2' P2A 138.4(4) 1_645 . ?
O15W Cs2' P2A 55.7(2) . . ?
C25B Cs2' P2A 118.5(4) 1_645 . ?
O17W Cs2' P2A 96.2(6) 1_645 . ?
O5W Cs2' Cs6 46.8(2) 2_656 2_656 ?
O7A Cs2' Cs6 134.5(5) . 2_656 ?
O9W Cs2' Cs6 136.5(8) 2_656 2_656 ?
O2B Cs2' Cs6 54.0(2) 2_665 2_656 ?
O3B Cs2' Cs6 49.92(17) 1_645 2_656 ?
O16W Cs2' Cs6 86.6(4) . 2_656 ?
C26B Cs2' Cs6 80.2(3) 1_645 2_656 ?
O15W Cs2' Cs6 95.0(3) . 2_656 ?
C25B Cs2' Cs6 99.7(3) 1_645 2_656 ?
O17W Cs2' Cs6 91.3(4) 1_645 2_656 ?
P2A Cs2' Cs6 141.4(3) . 2_656 ?
O6A Cs3 O3A 121.66(8) . 2_665 ?
O6A Cs3 O15W 49.88(8) . . ?
O3A Cs3 O15W 114.70(9) 2_665 . ?
O6A Cs3 O1W 172.00(9) . 2_665 ?
O3A Cs3 O1W 50.86(8) 2_665 2_665 ?
O15W Cs3 O1W 133.32(10) . 2_665 ?
O6A Cs3 O1W 91.55(10) . 1_545 ?
O3A Cs3 O1W 92.62(8) 2_665 1_545 ?
O15W Cs3 O1W 140.14(11) . 1_545 ?
O1W Cs3 O1W 86.31(9) 2_665 1_545 ?
O6A Cs3 O14W 93.10(12) . . ?
O3A Cs3 O14W 140.55(9) 2_665 . ?
O15W Cs3 O14W 101.61(10) . . ?
O1W Cs3 O14W 93.09(10) 2_665 . ?
O1W Cs3 O14W 66.29(9) 1_545 . ?
O6A Cs3 O17W 107.06(10) . 1_645 ?
O3A Cs3 O17W 123.86(10) 2_665 1_645 ?
O15W Cs3 O17W 76.00(9) . 1_645 ?
O1W Cs3 O17W 80.83(9) 2_665 1_645 ?
O1W Cs3 O17W 113.37(9) 1_545 1_645 ?
O14W Cs3 O17W 49.78(9) . 1_645 ?
O6A Cs3 O18W 135.42(9) . 1_654 ?
O3A Cs3 O18W 77.92(10) 2_665 1_654 ?
O15W Cs3 O18W 85.91(9) . 1_654 ?
O1W Cs3 O18W 49.58(9) 2_665 1_654 ?
O1W Cs3 O18W 129.79(9) 1_545 1_654 ?
O14W Cs3 O18W 90.34(10) . 1_654 ?
O17W Cs3 O18W 46.83(8) 1_645 1_654 ?
O6A Cs3 C26A 58.01(9) . 2_665 ?
O3A Cs3 C26A 73.75(8) 2_665 2_665 ?
O15W Cs3 C26A 97.39(9) . 2_665 ?
O1W Cs3 C26A 114.42(9) 2_665 2_665 ?
O1W Cs3 C26A 61.55(8) 1_545 2_665 ?
O14W Cs3 C26A 117.67(11) . 2_665 ?
O17W Cs3 C26A 162.39(11) 1_645 2_665 ?
O18W Cs3 C26A 150.15(11) 1_654 2_665 ?
O6A Cs3 C21A 60.32(8) . 2_665 ?
O3A Cs3 C21A 62.73(8) 2_665 2_665 ?
O15W Cs3 C21A 85.26(8) . 2_665 ?
O1W Cs3 C21A 111.72(9) 2_665 2_665 ?
O1W Cs3 C21A 82.30(8) 1_545 2_665 ?
O14W Cs3 C21A 138.65(11) . 2_665 ?
O17W Cs3 C21A 161.17(9) 1_645 2_665 ?
O18W Cs3 C21A 130.98(11) 1_654 2_665 ?
C26A Cs3 C21A 22.04(8) 2_665 2_665 ?
O6A Cs3 P1A 111.84(7) . 2_665 ?
O3A Cs3 P1A 20.57(6) 2_665 2_665 ?
O15W Cs3 P1A 94.40(7) . 2_665 ?
O1W Cs3 P1A 62.15(7) 2_665 2_665 ?
O1W Cs3 P1A 111.87(7) 1_545 2_665 ?
O14W Cs3 P1A 155.06(9) . 2_665 ?
O17W Cs3 P1A 117.93(8) 1_645 2_665 ?
O18W Cs3 P1A 71.70(8) 1_654 2_665 ?
C26A Cs3 P1A 78.46(6) 2_665 2_665 ?
C21A Cs3 P1A 61.09(6) 2_665 2_665 ?
O6A Cs3 Cs2 60.55(6) . . ?
O3A Cs3 Cs2 158.31(7) 2_665 . ?
O15W Cs3 Cs2 47.85(6) . . ?
O1W Cs3 Cs2 127.41(6) 2_665 . ?
O1W Cs3 Cs2 109.04(8) 1_545 . ?
O14W Cs3 Cs2 53.77(7) . . ?
O17W Cs3 Cs2 46.67(7) 1_645 . ?
O18W Cs3 Cs2 87.04(6) 1_654 . ?
C26A Cs3 Cs2 117.08(7) 2_665 . ?
C21A Cs3 Cs2 119.89(6) 2_665 . ?
P1A Cs3 Cs2 138.61(3) 2_665 . ?
O6A Cs3' O14W 101.8(7) . . ?
O6A Cs3' O1W 98.3(6) . 1_545 ?
O14W Cs3' O1W 71.4(4) . 1_545 ?
O6A Cs3' O15W 50.95(18) . . ?
O14W Cs3' O15W 106.9(5) . . ?
O1W Cs3' O15W 149.0(7) 1_545 . ?
O6A Cs3' O17W 112.0(4) . 1_645 ?
O14W Cs3' O17W 51.9(2) . 1_645 ?
O1W Cs3' O17W 119.1(5) 1_545 1_645 ?
O15W Cs3' O17W 76.3(2) . 1_645 ?
O6A Cs3' O1W 164.5(7) . 2_665 ?
O14W Cs3' O1W 93.7(3) . 2_665 ?
O1W Cs3' O1W 85.5(3) 1_545 2_665 ?
O15W Cs3' O1W 125.2(7) . 2_665 ?
O17W Cs3' O1W 78.3(3) 1_645 2_665 ?
O6A Cs3' O3A 117.7(4) . 2_665 ?
O14W Cs3' O3A 138.7(4) . 2_665 ?
O1W Cs3' O3A 90.4(3) 1_545 2_665 ?
O15W Cs3' O3A 107.1(6) . 2_665 ?
O17W Cs3' O3A 116.4(6) 1_645 2_665 ?
O1W Cs3' O3A 47.0(3) 2_665 2_665 ?
O6A Cs3' C26A 59.6(2) . 2_665 ?
O14W Cs3' C26A 125.9(7) . 2_665 ?
O1W Cs3' C26A 63.4(2) 1_545 2_665 ?
O15W Cs3' C26A 97.7(2) . 2_665 ?
O17W Cs3' C26A 171.5(6) 1_645 2_665 ?
O1W Cs3' C26A 110.2(4) 2_665 2_665 ?
O3A Cs3' C26A 71.0(3) 2_665 2_665 ?
O6A Cs3' O18W 133.2(4) . 1_654 ?
O14W Cs3' O18W 90.4(2) . 1_654 ?
O1W Cs3' O18W 128.2(3) 1_545 1_654 ?
O15W Cs3' O18W 82.3(4) . 1_654 ?
O17W Cs3' O18W 45.1(2) 1_645 1_654 ?
O1W Cs3' O18W 46.5(3) 2_665 1_654 ?
O3A Cs3' O18W 71.8(5) 2_665 1_654 ?
C26A Cs3' O18W 141.0(7) 2_665 1_654 ?
O6A Cs3' C21A 60.44(18) . 2_665 ?
O14W Cs3' C21A 147.0(7) . 2_665 ?
O1W Cs3' C21A 83.3(2) 1_545 2_665 ?
O15W Cs3' C21A 83.9(3) . 2_665 ?
O17W Cs3' C21A 157.5(5) 1_645 2_665 ?
O1W Cs3' C21A 105.5(5) 2_665 2_665 ?
O3A Cs3' C21A 59.7(3) 2_665 2_665 ?
C26A Cs3' C21A 21.73(10) 2_665 2_665 ?
O18W Cs3' C21A 122.3(7) 1_654 2_665 ?
O6A Cs3' P2A 15.5(2) . . ?
O14W Cs3' P2A 86.8(6) . . ?
O1W Cs3' P2A 90.0(5) 1_545 . ?
O15W Cs3' P2A 59.1(2) . . ?
O17W Cs3' P2A 105.6(4) 1_645 . ?
O1W Cs3' P2A 175.2(3) 2_665 . ?
O3A Cs3' P2A 131.2(3) 2_665 . ?
C26A Cs3' P2A 65.9(3) 2_665 . ?
O18W Cs3' P2A 138.3(3) 1_654 . ?
C21A Cs3' P2A 72.0(2) 2_665 . ?
O6A Cs3' Cs3' 141.7(6) . 2_655 ?
O14W Cs3' Cs3' 80.9(4) . 2_655 ?
O1W Cs3' Cs3' 45.7(2) 1_545 2_655 ?
O15W Cs3' Cs3' 164.6(10) . 2_655 ?
O17W Cs3' Cs3' 99.6(3) 1_645 2_655 ?
O1W Cs3' Cs3' 39.8(3) 2_665 2_655 ?
O3A Cs3' Cs3' 61.0(5) 2_665 2_655 ?
C26A Cs3' Cs3' 87.7(3) 2_665 2_655 ?
O18W Cs3' Cs3' 84.5(5) 1_654 2_655 ?
C21A Cs3' Cs3' 96.8(4) 2_665 2_655 ?
P2A Cs3' Cs3' 135.7(7) . 2_655 ?
O7B Cs4 O11W 163.74(14) . . ?
O7B Cs4 O18W 112.68(12) . . ?
O11W Cs4 O18W 83.49(13) . . ?
O7B Cs4 O10W 100.14(12) . . ?
O11W Cs4 O10W 79.46(14) . . ?
O18W Cs4 O10W 94.49(11) . . ?
O7B Cs4 O2A 69.97(10) . 2_566 ?
O11W Cs4 O2A 116.77(13) . 2_566 ?
O18W Cs4 O2A 69.41(9) . 2_566 ?
O10W Cs4 O2A 154.26(11) . 2_566 ?
O7B Cs4 O3W 103.39(11) . . ?
O11W Cs4 O3W 75.22(13) . . ?
O18W Cs4 O3W 85.34(10) . . ?
O10W Cs4 O3W 154.54(12) . . ?
O2A Cs4 O3W 47.59(9) 2_566 . ?
O7B Cs4 O8W 61.74(11) . . ?
O11W Cs4 O8W 103.11(13) . . ?
O18W Cs4 O8W 153.37(12) . . ?
O10W Cs4 O8W 112.03(12) . . ?
O2A Cs4 O8W 84.84(10) 2_566 . ?
O3W Cs4 O8W 71.86(11) . . ?
O7B Cs4 O5W 64.07(10) . . ?
O11W Cs4 O5W 122.26(13) . . ?
O18W Cs4 O5W 82.98(9) . . ?
O10W Cs4 O5W 46.26(10) . . ?
O2A Cs4 O5W 109.98(9) 2_566 . ?
O3W Cs4 O5W 157.43(10) . . ?
O8W Cs4 O5W 113.24(11) . . ?
O7B Cs4 O4W 44.55(9) . . ?
O11W Cs4 O4W 151.51(12) . . ?
O18W Cs4 O4W 68.14(10) . . ?
O10W Cs4 O4W 104.54(10) . . ?
O2A Cs4 O4W 51.43(8) 2_566 . ?
O3W Cs4 O4W 99.02(9) . . ?
O8W Cs4 O4W 101.35(10) . . ?
O5W Cs4 O4W 58.66(8) . . ?
O7B Cs4 O8W 102.25(12) . 2_556 ?
O11W Cs4 O8W 65.97(12) . 2_556 ?
O18W Cs4 O8W 130.63(12) . 2_556 ?
O10W Cs4 O8W 44.28(10) . 2_556 ?
O2A Cs4 O8W 158.88(11) 2_566 2_556 ?
O3W Cs4 O8W 119.82(10) . 2_556 ?
O8W Cs4 O8W 74.35(13) . 2_556 ?
O5W Cs4 O8W 82.18(9) . 2_556 ?
O4W Cs4 O8W 135.80(10) . 2_556 ?
O7B Cs4 P2B 21.52(8) . . ?
O11W Cs4 P2B 145.78(11) . . ?
O18W Cs4 P2B 127.16(9) . . ?
O10W Cs4 P2B 82.88(9) . . ?
O2A Cs4 P2B 91.02(7) 2_566 . ?
O3W Cs4 P2B 117.33(9) . . ?
O8W Cs4 P2B 57.46(8) . . ?
O5W Cs4 P2B 57.59(6) . . ?
O4W Cs4 P2B 61.79(6) . . ?
O8W Cs4 P2B 80.93(9) 2_556 . ?
O7B Cs4 Cs5 104.49(9) . 2_556 ?
O11W Cs4 Cs5 63.30(11) . 2_556 ?
O18W Cs4 Cs5 121.70(9) . 2_556 ?
O10W Cs4 Cs5 121.64(9) . 2_556 ?
O2A Cs4 Cs5 84.09(6) 2_566 2_556 ?
O3W Cs4 Cs5 42.27(7) . 2_556 ?
O8W Cs4 Cs5 45.80(8) . 2_556 ?
O5W Cs4 Cs5 155.13(8) . 2_556 ?
O4W Cs4 Cs5 129.83(6) . 2_556 ?
O8W Cs4 Cs5 78.87(8) 2_556 2_556 ?
P2B Cs4 Cs5 103.25(5) . 2_556 ?
O8B Cs5 O3W 102.13(12) . 2_556 ?
O8B Cs5 O6B 48.80(10) . . ?
O3W Cs5 O6B 143.47(11) 2_556 . ?
O8B Cs5 O1R 158.16(11) . . ?
O3W Cs5 O1R 99.60(11) 2_556 . ?
O6B Cs5 O1R 111.83(10) . . ?
O8B Cs5 O8W 77.60(12) . 2_556 ?
O3W Cs5 O8W 81.36(11) 2_556 2_556 ?
O6B Cs5 O8W 107.57(11) . 2_556 ?
O1R Cs5 O8W 103.70(12) . 2_556 ?
O8B Cs5 O10W 89.01(11) . . ?
O3W Cs5 O10W 123.87(11) 2_556 . ?
O6B Cs5 O10W 82.43(10) . . ?
O1R Cs5 O10W 77.00(10) . . ?
O8W Cs5 O10W 47.29(11) 2_556 . ?
O8B Cs5 O6W 84.41(10) . . ?
O3W Cs5 O6W 120.22(10) 2_556 . ?
O6B Cs5 O6W 47.32(9) . . ?
O1R Cs5 O6W 86.60(10) . . ?
O8W Cs5 O6W 154.67(12) 2_556 . ?
O10W Cs5 O6W 115.51(10) . . ?
O8B Cs5 P2B 24.31(7) . . ?
O3W Cs5 P2B 124.05(9) 2_556 . ?
O6B Cs5 P2B 24.51(7) . . ?
O1R Cs5 P2B 135.47(8) . . ?
O8W Cs5 P2B 92.19(9) 2_556 . ?
O10W Cs5 P2B 84.70(8) . . ?
O6W Cs5 P2B 65.27(7) . . ?
O8B Cs5 O1S 80.12(11) . . ?
O3W Cs5 O1S 78.54(12) 2_556 . ?
O6B Cs5 O1S 75.12(10) . . ?
O1R Cs5 O1S 106.53(11) . . ?
O8W Cs5 O1S 145.96(13) 2_556 . ?
O10W Cs5 O1S 156.97(12) . . ?
O6W Cs5 O1S 43.64(10) . . ?
P2B Cs5 O1S 77.03(8) . . ?
O8B Cs5 Cs4 59.43(8) . 2_556 ?
O3W Cs5 Cs4 49.12(9) 2_556 2_556 ?
O6B Cs5 Cs4 108.23(7) . 2_556 ?
O1R Cs5 Cs4 138.27(7) . 2_556 ?
O8W Cs5 Cs4 51.98(9) 2_556 2_556 ?
O10W Cs5 Cs4 97.45(8) . 2_556 ?
O6W Cs5 Cs4 130.71(7) . 2_556 ?
P2B Cs5 Cs4 83.73(3) . 2_556 ?
O1S Cs5 Cs4 94.39(10) . 2_556 ?
O8B Cs5 Cs4 48.76(8) . . ?
O3W Cs5 Cs4 122.27(9) 2_556 . ?
O6B Cs5 Cs4 59.64(7) . . ?
O1R Cs5 Cs4 115.98(7) . . ?
O8W Cs5 Cs4 48.17(8) 2_556 . ?
O10W Cs5 Cs4 40.28(8) . . ?
O6W Cs5 Cs4 106.50(8) . . ?
P2B Cs5 Cs4 49.63(3) . . ?
O1S Cs5 Cs4 126.14(9) . . ?
Cs4 Cs5 Cs4 75.33(4) 2_556 . ?
O8B Cs5 Cs2 105.33(8) . 2_656 ?
O3W Cs5 Cs2 152.52(9) 2_556 2_656 ?
O6B Cs5 Cs2 60.84(7) . 2_656 ?
O1R Cs5 Cs2 53.01(7) . 2_656 ?
O8W Cs5 Cs2 105.41(9) 2_556 2_656 ?
O10W Cs5 Cs2 58.17(7) . 2_656 ?
O6W Cs5 Cs2 62.28(6) . 2_656 ?
P2B Cs5 Cs2 82.81(3) . 2_656 ?
O1S Cs5 Cs2 105.11(9) . 2_656 ?
Cs4 Cs5 Cs2 153.08(4) 2_556 2_656 ?
Cs4 Cs5 Cs2 78.18(2) . 2_656 ?
O6B' Cs4' O11W 151.0(3) . . ?
O6B' Cs4' O10W 103.2(3) . . ?
O11W Cs4' O10W 84.82(15) . . ?
O11W Cs4' O8W 74.60(14) . 2_556 ?
O10W Cs4' O8W 50.27(12) . 2_556 ?
O6B' Cs4' O8W 39.9(2) . . ?
O11W Cs4' O8W 113.59(15) . . ?
O10W Cs4' O8W 126.93(14) . . ?
O8W Cs4' O8W 85.62(15) 2_556 . ?
O6B' Cs4' O3W 100.7(3) . . ?
O11W Cs4' O3W 73.91(13) . . ?
O10W Cs4' O3W 156.08(13) . . ?
O8W Cs4' O3W 130.20(12) 2_556 . ?
O8W Cs4' O3W 73.09(11) . . ?
O6B' Cs4' O18W 129.9(3) . . ?
O11W Cs4' O18W 77.22(12) . . ?
O10W Cs4' O18W 88.96(11) . . ?
O8W Cs4' O18W 131.63(12) 2_556 . ?
O8W Cs4' O18W 142.14(12) . . ?
O3W Cs4' O18W 75.93(10) . . ?
O6B' Cs4' O7B' 42.7(2) . . ?
O11W Cs4' O7B' 163.0(2) . . ?
O10W Cs4' O7B' 80.1(2) . . ?
O8W Cs4' O7B' 101.2(2) 2_556 . ?
O8W Cs4' O7B' 82.09(17) . . ?
O3W Cs4' O7B' 119.0(2) . . ?
O18W Cs4' O7B' 94.56(16) . . ?
O6B' Cs4' P2B 21.02(19) . . ?
O11W Cs4' P2B 164.05(13) . . ?
O10W Cs4' P2B 87.61(10) . . ?
O8W Cs4' P2B 89.77(10) 2_556 . ?
O8W Cs4' P2B 60.90(9) . . ?
O3W Cs4' P2B 115.65(8) . . ?
O18W Cs4' P2B 116.72(9) . . ?
O7B' Cs4' P2B 23.10(13) . . ?
O11W Cs4' O2A 108.19(13) . 2_566 ?
O10W Cs4' O2A 140.74(12) . 2_566 ?
O8W Cs4' O2A 167.99(12) 2_556 2_566 ?
O8W Cs4' O2A 82.58(10) . 2_566 ?
O3W Cs4' O2A 43.31(8) . 2_566 ?
O18W Cs4' O2A 59.86(9) . 2_566 ?
P2B Cs4' O2A 86.46(7) . 2_566 ?
O6B' Cs4' O5W 78.9(2) . . ?
O11W Cs4' O5W 123.29(13) . . ?
O10W Cs4' O5W 46.23(10) . . ?
O8W Cs4' O5W 88.13(11) 2_556 . ?
O8W Cs4' O5W 118.44(11) . . ?
O3W Cs4' O5W 141.61(11) . . ?
O18W Cs4' O5W 75.64(9) . . ?
O7B' Cs4' O5W 39.66(18) . . ?
P2B Cs4' O5W 57.89(6) . . ?
O2A Cs4' O5W 99.44(9) 2_566 . ?
O11W Cs4' Cs5' 79.37(12) . 2_556 ?
O10W Cs4' Cs5' 142.61(12) . 2_556 ?
O8W Cs4' Cs5' 92.69(11) 2_556 2_556 ?
O8W Cs4' Cs5' 38.37(9) . 2_556 ?
O3W Cs4' Cs5' 44.14(8) . 2_556 ?
O18W Cs4' Cs5' 119.61(9) . 2_556 ?
P2B Cs4' Cs5' 98.56(6) . 2_556 ?
O2A Cs4' Cs5' 76.63(7) 2_566 2_556 ?
O5W Cs4' Cs5' 156.45(8) . 2_556 ?
O8W Cs5' O10W 58.07(15) 2_556 . ?
O8W Cs5' O3W 95.47(16) 2_556 2_556 ?
O10W Cs5' O3W 152.12(16) . 2_556 ?
O8W Cs5' O1R 130.31(17) 2_556 . ?
O10W Cs5' O1R 88.20(13) . . ?
O3W Cs5' O1R 105.65(14) 2_556 . ?
O8W Cs5' O8B' 106.1(3) 2_556 . ?
O10W Cs5' O8B' 97.4(3) . . ?
O3W Cs5' O8B' 98.6(3) 2_556 . ?
O1R Cs5' O8B' 114.1(4) . . ?
O8W Cs5' Cs4' 52.30(13) 2_556 2_556 ?
O10W Cs5' Cs4' 104.24(12) . 2_556 ?
O3W Cs5' Cs4' 57.81(11) 2_556 2_556 ?
O1R Cs5' Cs4' 162.20(12) . 2_556 ?
O8W Cs5' P2B 91.14(13) 2_556 . ?
O10W Cs5' P2B 81.85(11) . . ?
O3W Cs5' P2B 109.49(11) 2_556 . ?
O1R Cs5' P2B 121.38(11) . . ?
O8B' Cs5' P2B 17.4(2) . . ?
Cs4' Cs5' P2B 73.73(6) 2_556 . ?
O8W Cs5' Cs4' 45.56(11) 2_556 . ?
O10W Cs5' Cs4' 43.15(10) . . ?
O3W Cs5' Cs4' 125.14(12) 2_556 . ?
O1R Cs5' Cs4' 128.66(10) . . ?
O8B' Cs5' Cs4' 68.5(2) . . ?
Cs4' Cs5' Cs4' 67.33(7) 2_556 . ?
P2B Cs5' Cs4' 51.13(4) . . ?
O8W Cs5' Cs2' 113.8(2) 2_556 2_656 ?
O10W Cs5' Cs2' 55.90(18) . 2_656 ?
O3W Cs5' Cs2' 150.4(2) 2_556 2_656 ?
O1R Cs5' Cs2' 51.96(18) . 2_656 ?
P2B Cs5' Cs2' 75.84(15) . 2_656 ?
O18W Cs4" O2A 74.50(11) . 2_566 ?
O18W Cs4" O11W 84.15(14) . . ?
O2A Cs4" O11W 118.12(14) 2_566 . ?
O18W Cs4" O3W 88.84(12) . . ?
O2A Cs4" O3W 49.10(10) 2_566 . ?
O11W Cs4" O3W 73.68(13) . . ?
O18W Cs4" O10W 95.85(12) . . ?
O2A Cs4" O10W 161.29(11) 2_566 . ?
O11W Cs4" O10W 75.77(14) . . ?
O3W Cs4" O10W 148.42(13) . . ?
O18W Cs4" O4W 73.35(11) . . ?
O2A Cs4" O4W 55.05(9) 2_566 . ?
O11W Cs4" O4W 157.47(14) . . ?
O3W Cs4" O4W 104.11(11) . . ?
O10W Cs4" O4W 107.15(10) . . ?
O18W Cs4" O5W 86.69(10) . . ?
O2A Cs4" O5W 116.22(10) 2_566 . ?
O11W Cs4" O5W 119.66(14) . . ?
O3W Cs4" O5W 165.32(12) . . ?
O10W Cs4" O5W 46.14(10) . . ?
O4W Cs4" O5W 61.21(8) . . ?
O18W Cs4" O8W 157.62(14) . . ?
O2A Cs4" O8W 85.31(11) 2_566 . ?
O11W Cs4" O8W 97.32(12) . . ?
O3W Cs4" O8W 70.38(11) . . ?
O10W Cs4" O8W 106.19(13) . . ?
O4W Cs4" O8W 103.04(12) . . ?
O5W Cs4" O8W 111.33(12) . . ?
O18W Cs4" O7W 120.38(13) . 2_566 ?
O2A Cs4" O7W 46.34(9) 2_566 2_566 ?
O11W Cs4" O7W 125.57(13) . 2_566 ?
O3W Cs4" O7W 60.57(10) . 2_566 ?
O10W Cs4" O7W 137.53(13) . 2_566 ?
O4W Cs4" O7W 67.74(10) . 2_566 ?
O5W Cs4" O7W 110.24(11) . 2_566 ?
O8W Cs4" O7W 42.04(10) . 2_566 ?
O18W Cs4" P2B 133.31(10) . . ?
O2A Cs4" P2B 93.72(10) 2_566 . ?
O11W Cs4" P2B 137.98(12) . . ?
O3W Cs4" P2B 117.44(11) . . ?
O10W Cs4" P2B 81.19(10) . . ?
O4W Cs4" P2B 63.51(7) . . ?
O5W Cs4" P2B 57.87(7) . . ?
O8W Cs4" P2B 56.28(9) . . ?
O7W Cs4" P2B 58.30(7) 2_566 . ?
O18W Cs4" Cs6 46.90(8) . . ?
O2A Cs4" Cs6 86.23(8) 2_566 . ?
O11W Cs4" Cs6 118.65(12) . . ?
O3W Cs4" Cs6 126.84(10) . . ?
O10W Cs4" Cs6 75.67(8) . . ?
O4W Cs4" Cs6 44.35(6) . . ?
O5W Cs4" Cs6 43.16(5) . . ?
O8W Cs4" Cs6 142.63(10) . . ?
O7W Cs4" Cs6 112.07(9) 2_566 . ?
P2B Cs4" Cs6 88.12(4) . . ?
O13W Cs5" O5A 56.75(11) 2_656 . ?
O13W Cs5" O3W 54.20(12) 2_656 2_556 ?
O5A Cs5" O3W 81.58(11) . 2_556 ?
O13W Cs5" O1R 108.76(12) 2_656 . ?
O5A Cs5" O1R 165.19(11) . . ?
O3W Cs5" O1R 92.06(11) 2_556 . ?
O13W Cs5" O1R 84.50(12) 2_656 2_656 ?
O5A Cs5" O1R 71.80(9) . 2_656 ?
O3W Cs5" O1R 138.59(11) 2_556 2_656 ?
O1R Cs5" O1R 105.70(9) . 2_656 ?
O13W Cs5" O9W 152.08(13) 2_656 . ?
O5A Cs5" O9W 145.00(11) . . ?
O3W Cs5" O9W 128.61(11) 2_556 . ?
O1R Cs5" O9W 47.45(9) . . ?
O1R Cs5" O9W 88.81(10) 2_656 . ?
O13W Cs5" O9W 48.62(12) 2_656 2_656 ?
O5A Cs5" O9W 78.15(10) . 2_656 ?
O3W Cs5" O9W 98.26(11) 2_556 2_656 ?
O1R Cs5" O9W 89.64(10) . 2_656 ?
O1R Cs5" O9W 46.21(9) 2_656 2_656 ?
O9W Cs5" O9W 109.41(9) . 2_656 ?
O13W Cs5" Cs5" 100.42(12) 2_656 2_656 ?
O5A Cs5" Cs5" 121.56(10) . 2_656 ?
O3W Cs5" Cs5" 131.34(11) 2_556 2_656 ?
O1R Cs5" Cs5" 54.15(7) . 2_656 ?
O1R Cs5" Cs5" 51.54(7) 2_656 2_656 ?
O9W Cs5" Cs5" 55.41(8) . 2_656 ?
O9W Cs5" Cs5" 54.00(7) 2_656 2_656 ?
O13W Cs5" P2A 59.23(9) 2_656 . ?
O5A Cs5" P2A 14.68(7) . . ?
O3W Cs5" P2A 94.00(8) 2_556 . ?
O1R Cs5" P2A 157.89(9) . . ?
O1R Cs5" P2A 57.12(6) 2_656 . ?
O9W Cs5" P2A 136.00(9) . . ?
O9W Cs5" P2A 68.46(7) 2_656 . ?
Cs5" Cs5" P2A 107.25(7) 2_656 . ?
O18W Cs4Y O2A 75.8(2) . 2_566 ?
O18W Cs4Y O11W 86.4(2) . . ?
O2A Cs4Y O11W 124.4(2) 2_566 . ?
O18W Cs4Y O3W 92.8(2) . . ?
O2A Cs4Y O3W 51.55(13) 2_566 . ?
O11W Cs4Y O3W 77.98(18) . . ?
O18W Cs4Y O10W 93.23(19) . . ?
O2A Cs4Y O10W 155.8(2) 2_566 . ?
O11W Cs4Y O10W 75.2(2) . . ?
O3W Cs4Y O10W 152.1(3) . . ?
O18W Cs4Y O4W 71.82(18) . . ?
O2A Cs4Y O4W 54.36(15) 2_566 . ?
O11W Cs4Y O4W 157.9(3) . . ?
O3W Cs4Y O4W 105.9(2) . . ?
O10W Cs4Y O4W 101.91(16) . . ?
O18W Cs4Y O8W 162.4(2) . . ?
O2A Cs4Y O8W 87.10(18) 2_566 . ?
O11W Cs4Y O8W 100.2(2) . . ?
O3W Cs4Y O8W 72.94(16) . . ?
O10W Cs4Y O8W 104.2(2) . . ?
O4W Cs4Y O8W 101.67(19) . . ?
O18W Cs4Y O7W 121.9(2) . 2_566 ?
O2A Cs4Y O7W 47.03(12) 2_566 2_566 ?
O11W Cs4Y O7W 130.7(2) . 2_566 ?
O3W Cs4Y O7W 62.54(14) . 2_566 ?
O10W Cs4Y O7W 133.7(2) . 2_566 ?
O4W Cs4Y O7W 67.09(15) . 2_566 ?
O8W Cs4Y O7W 42.48(12) . 2_566 ?
O18W Cs4Y P2B 128.4(2) . . ?
O2A Cs4Y P2B 92.21(18) 2_566 . ?
O11W Cs4Y P2B 136.8(2) . . ?
O3W Cs4Y P2B 118.6(2) . . ?
O10W Cs4Y P2B 77.61(14) . . ?
O4W Cs4Y P2B 61.13(12) . . ?
O8W Cs4Y P2B 55.30(12) . . ?
O7W Cs4Y P2B 57.33(12) 2_566 . ?
O18W Cs4Y Cs6 44.96(12) . . ?
O2A Cs4Y Cs6 84.71(17) 2_566 . ?
O11W Cs4Y Cs6 117.7(2) . . ?
O3W Cs4Y Cs6 128.3(2) . . ?
O10W Cs4Y Cs6 72.62(12) . . ?
O4W Cs4Y Cs6 42.79(9) . . ?
O8W Cs4Y Cs6 138.62(19) . . ?
O7W Cs4Y Cs6 109.88(18) 2_566 . ?
P2B Cs4Y Cs6 84.55(11) . . ?
O18W Cs4Y Cs5Y 130.01(19) . 2_556 ?
O2A Cs4Y Cs5Y 86.27(14) 2_566 2_556 ?
O11W Cs4Y Cs5Y 66.12(16) . 2_556 ?
O3W Cs4Y Cs5Y 42.84(11) . 2_556 ?
O10W Cs4Y Cs5Y 116.6(2) . 2_556 ?
O4W Cs4Y Cs5Y 131.35(18) . 2_556 ?
O8W Cs4Y Cs5Y 42.81(11) . 2_556 ?
O7W Cs4Y Cs5Y 64.94(12) 2_566 2_556 ?
P2B Cs4Y Cs5Y 98.08(16) . 2_556 ?
Cs6 Cs4Y Cs5Y 170.70(18) . 2_556 ?
O18W Cs4Y Cs5Y 125.27(17) . . ?
O2A Cs4Y Cs5Y 136.9(2) 2_566 . ?
O11W Cs4Y Cs5Y 96.27(19) . . ?
O3W Cs4Y Cs5Y 141.4(2) . . ?
O10W Cs4Y Cs5Y 37.08(10) . . ?
O4W Cs4Y Cs5Y 93.64(13) . . ?
O8W Cs4Y Cs5Y 70.57(14) . . ?
O7W Cs4Y Cs5Y 97.03(15) 2_566 . ?
P2B Cs4Y Cs5Y 44.70(7) . . ?
Cs6 Cs4Y Cs5Y 88.54(9) . . ?
Cs5Y Cs4Y Cs5Y 99.62(15) 2_556 . ?
O1R Cs5Y O3W 101.10(15) . 2_556 ?
O1R Cs5Y O8W 110.58(14) . 2_556 ?
O3W Cs5Y O8W 83.02(14) 2_556 2_556 ?
O1R Cs5Y O10W 81.93(11) . . ?
O3W Cs5Y O10W 129.30(15) 2_556 . ?
O8W Cs5Y O10W 50.22(12) 2_556 . ?
O1R Cs5Y P2B 135.99(14) . . ?
O3W Cs5Y P2B 118.92(11) 2_556 . ?
O8W Cs5Y P2B 92.73(12) 2_556 . ?
O10W Cs5Y P2B 85.94(11) . . ?
O1R Cs5Y Cs4Y 138.79(16) . 2_556 ?
O3W Cs5Y Cs4Y 44.60(12) 2_556 2_556 ?
O8W Cs5Y Cs4Y 53.73(14) 2_556 2_556 ?
O10W Cs5Y Cs4Y 102.60(15) . 2_556 ?
P2B Cs5Y Cs4Y 85.14(9) . 2_556 ?
O1R Cs5Y Cs4Y 121.14(11) . . ?
O3W Cs5Y Cs4Y 124.12(13) 2_556 . ?
O8W Cs5Y Cs4Y 50.28(12) 2_556 . ?
O10W Cs5Y Cs4Y 41.20(10) . . ?
P2B Cs5Y Cs4Y 49.59(10) . . ?
Cs4Y Cs5Y Cs4Y 80.38(15) 2_556 . ?
O5W Cs6 O4W 72.40(9) . . ?
O5W Cs6 O15W 149.22(9) . 1_456 ?
O4W Cs6 O15W 79.85(8) . 1_456 ?
O5W Cs6 O18W 94.42(11) . . ?
O4W Cs6 O18W 76.28(10) . . ?
O15W Cs6 O18W 91.67(9) 1_456 . ?
O5W Cs6 O3B 114.17(8) . 1_546 ?
O4W Cs6 O3B 160.98(9) . 1_546 ?
O15W Cs6 O3B 96.39(7) 1_456 1_546 ?
O18W Cs6 O3B 85.26(9) . 1_546 ?
O5W Cs6 O3B 88.29(9) . 2_566 ?
O4W Cs6 O3B 110.16(8) . 2_566 ?
O15W Cs6 O3B 88.96(7) 1_456 2_566 ?
O18W Cs6 O3B 173.54(8) . 2_566 ?
O3B Cs6 O3B 88.28(7) 1_546 2_566 ?
O5W Cs6 O2B 71.24(8) . 1_546 ?
O4W Cs6 O2B 142.93(8) . 1_546 ?
O15W Cs6 O2B 137.19(7) 1_456 1_546 ?
O18W Cs6 O2B 99.51(9) . 1_546 ?
O3B Cs6 O2B 44.44(6) 1_546 1_546 ?
O3B Cs6 O2B 75.79(7) 2_566 1_546 ?
O5W Cs6 O17W 130.80(10) . 1_546 ?
O4W Cs6 O17W 115.20(9) . 1_546 ?
O15W Cs6 O17W 73.33(8) 1_456 1_546 ?
O18W Cs6 O17W 47.67(9) . 1_546 ?
O3B Cs6 O17W 46.48(7) 1_546 1_546 ?
O3B Cs6 O17W 126.66(7) 2_566 1_546 ?
O2B Cs6 O17W 84.16(7) 1_546 1_546 ?
O5W Cs6 O2B 131.48(9) . 2_566 ?
O4W Cs6 O2B 114.18(8) . 2_566 ?
O15W Cs6 O2B 50.71(7) 1_456 2_566 ?
O18W Cs6 O2B 134.09(8) . 2_566 ?
O3B Cs6 O2B 75.74(6) 1_546 2_566 ?
O3B Cs6 O2B 43.40(6) 2_566 2_566 ?
O2B Cs6 O2B 95.36(6) 1_546 2_566 ?
O17W Cs6 O2B 91.66(7) 1_546 2_566 ?
O5W Cs6 P1B 108.49(8) . 2_566 ?
O4W Cs6 P1B 101.51(7) . 2_566 ?
O15W Cs6 P1B 63.94(6) 1_456 2_566 ?
O18W Cs6 P1B 155.31(7) . 2_566 ?
O3B Cs6 P1B 93.33(5) 1_546 2_566 ?
O3B Cs6 P1B 25.13(5) 2_566 2_566 ?
O2B Cs6 P1B 96.54(5) 1_546 2_566 ?
O17W Cs6 P1B 116.31(6) 1_546 2_566 ?
O2B Cs6 P1B 24.66(4) 2_566 2_566 ?
O5W Cs6 O1B 103.83(9) . 2_566 ?
O4W Cs6 O1B 76.97(8) . 2_566 ?
O15W Cs6 O1B 55.97(7) 1_456 2_566 ?
O18W Cs6 O1B 141.05(8) . 2_566 ?
O3B Cs6 O1B 116.51(6) 1_546 2_566 ?
O3B Cs6 O1B 43.08(6) 2_566 2_566 ?
O2B Cs6 O1B 118.79(6) 1_546 2_566 ?
O17W Cs6 O1B 125.37(7) 1_546 2_566 ?
O2B Cs6 O1B 41.56(6) 2_566 2_566 ?
P1B Cs6 O1B 24.77(4) 2_566 2_566 ?
O5W Cs6 P1B 91.33(6) . 1_546 ?
O4W Cs6 P1B 155.03(7) . 1_546 ?
O15W Cs6 P1B 119.17(6) 1_456 1_546 ?
O18W Cs6 P1B 86.55(7) . 1_546 ?
O3B Cs6 P1B 22.84(5) 1_546 1_546 ?
O3B Cs6 P1B 87.53(5) 2_566 1_546 ?
O2B Cs6 P1B 23.26(4) 1_546 1_546 ?
O17W Cs6 P1B 61.44(6) 1_546 1_546 ?
O2B Cs6 P1B 90.78(5) 2_566 1_546 ?
P1B Cs6 P1B 101.585(19) 2_566 1_546 ?
O1B Cs6 P1B 126.34(4) 2_566 1_546 ?
N1A Ru1A N2A 81.75(12) . . ?
N1A Ru1A O4A 177.18(12) . . ?
N2A Ru1A O4A 95.68(11) . . ?
N1A Ru1A N5A 92.21(12) . . ?
N2A Ru1A N5A 93.81(12) . . ?
O4A Ru1A N5A 86.80(11) . . ?
N1A Ru1A N4A 91.18(12) . . ?
N2A Ru1A N4A 90.42(12) . . ?
O4A Ru1A N4A 89.98(11) . . ?
N5A Ru1A N4A 174.92(12) . . ?
N1A Ru1A O1A 84.75(11) . . ?
N2A Ru1A O1A 166.49(11) . . ?
O4A Ru1A O1A 97.83(10) . . ?
N5A Ru1A O1A 87.21(11) . . ?
N4A Ru1A O1A 89.33(11) . . ?
N1A Ru1A Cs1 132.88(9) . . ?
N2A Ru1A Cs1 138.83(9) . . ?
O4A Ru1A Cs1 49.94(7) . . ?
N5A Ru1A Cs1 104.27(9) . . ?
N4A Ru1A Cs1 70.65(8) . . ?
O1A Ru1A Cs1 53.15(7) . . ?
O2A P1A O3A 113.48(18) . . ?
O2A P1A O1A 112.44(17) . . ?
O3A P1A O1A 113.22(16) . . ?
O2A P1A C1A 106.90(17) . . ?
O3A P1A C1A 105.76(17) . . ?
O1A P1A C1A 104.13(15) . . ?
O2A P1A Cs3 104.27(12) . 2_665 ?
O3A P1A Cs3 46.22(12) . 2_665 ?
O1A P1A Cs3 77.39(10) . 2_665 ?
C1A P1A Cs3 145.19(12) . 2_665 ?
O6A P2A O7A 114.07(16) . . ?
O6A P2A O5A 112.14(18) . . ?
O7A P2A O5A 110.77(17) . . ?
O6A P2A C12A 107.38(17) . . ?
O7A P2A C12A 107.19(17) . . ?
O5A P2A C12A 104.66(17) . . ?
O6A P2A Cs2 80.72(12) . . ?
O7A P2A Cs2 40.19(11) . . ?
O5A P2A Cs2 106.36(12) . . ?
C12A P2A Cs2 141.83(13) . . ?
O6A P2A Cs3' 30.6(3) . . ?
O7A P2A Cs3' 106.07(18) . . ?
O5A P2A Cs3' 89.8(3) . . ?
C12A P2A Cs3' 135.7(3) . . ?
O6A P2A Cs2' 86.3(4) . . ?
O7A P2A Cs2' 34.2(5) . . ?
O5A P2A Cs2' 106.5(2) . . ?
C12A P2A Cs2' 137.7(4) . . ?
Cs3' P2A Cs2' 72.1(5) . . ?
O6A P2A Cs5" 135.86(13) . . ?
O7A P2A Cs5" 84.39(11) . . ?
O5A P2A Cs5" 28.36(13) . . ?
C12A P2A Cs5" 104.08(12) . . ?
P1A O1A Ru1A 112.76(15) . . ?
P1A O1A Cs1 152.68(15) . . ?
Ru1A O1A Cs1 93.61(9) . . ?
P1A O2A Cs4Y 157.3(2) . 2_566 ?
P1A O2A Cs4" 156.56(18) . 2_566 ?
P1A O2A Cs4 159.43(17) . 2_566 ?
P1A O2A Cs4' 165.03(17) . 2_566 ?
Cs4 O2A Cs4' 5.66(4) 2_566 2_566 ?
P1A O3A Cs3 113.20(15) . 2_665 ?
P1A O3A Cs3' 115.6(3) . 2_665 ?
Cs3 O3A Cs3' 3.0(2) 2_665 2_665 ?
C15A O4A Ru1A 121.5(2) . . ?
C15A O4A Cs1 134.7(2) . . ?
Ru1A O4A Cs1 99.15(9) . . ?
P2A O5A Cs5" 136.96(18) . . ?
P2A O6A Cs3' 133.9(5) . . ?
P2A O6A Cs3 139.31(18) . . ?
P2A O7A Cs2' 128.9(6) . . ?
P2A O7A Cs2 120.89(15) . . ?
C1A N1A C5A 121.9(3) . . ?
C1A N1A Ru1A 121.9(3) . . ?
C5A N1A Ru1A 116.1(2) . . ?
C10A N2A C6A 119.1(3) . . ?
C10A N2A Ru1A 126.6(2) . . ?
C6A N2A Ru1A 114.3(2) . . ?
C12A N3A C11A 121.5(3) . . ?
C16A N4A C20A 117.2(3) . . ?
C16A N4A Ru1A 121.4(2) . . ?
C20A N4A Ru1A 121.3(3) . . ?
C16A N4A Cs1 91.4(2) . . ?
C20A N4A Cs1 102.8(2) . . ?
Ru1A N4A Cs1 77.93(8) . . ?
C21A N5A C23A 117.1(3) . . ?
C21A N5A Ru1A 118.4(2) . . ?
C23A N5A Ru1A 124.1(2) . . ?
N1A C1A C2A 119.7(3) . . ?
N1A C1A P1A 112.6(3) . . ?
C2A C1A P1A 127.6(3) . . ?
C1A C2A C3A 119.2(3) . . ?
C4A C3A C2A 120.0(3) . . ?
C3A C4A C5A 119.0(4) . . ?
N1A C5A C4A 120.0(3) . . ?
N1A C5A C6A 113.6(3) . . ?
C4A C5A C6A 126.4(3) . . ?
C7A C6A N2A 121.7(3) . . ?
C7A C6A C5A 124.2(3) . . ?
N2A C6A C5A 114.1(3) . . ?
C6A C7A C8A 119.5(4) . . ?
C9A C8A C7A 118.8(4) . . ?
C8A C9A C10A 121.0(4) . . ?
N2A C10A C9A 119.8(3) . . ?
N2A C10A C11A 120.5(3) . . ?
C9A C10A C11A 119.7(3) . . ?
N3A C11A C15A 120.8(3) . . ?
N3A C11A C10A 111.5(3) . . ?
C15A C11A C10A 127.7(3) . . ?
N3A C12A C13A 120.9(3) . . ?
N3A C12A P2A 117.3(3) . . ?
C13A C12A P2A 121.7(3) . . ?
C14A C13A C12A 118.7(3) . . ?
C13A C14A C15A 121.7(3) . . ?
O4A C15A C14A 116.9(3) . . ?
O4A C15A C11A 127.4(3) . . ?
C14A C15A C11A 115.7(3) . . ?
N4A C16A C17A 123.0(3) . . ?
C18A C17A C16A 118.8(4) . . ?
C17A C18A C19A 118.9(3) . . ?
C20A C19A C18A 118.8(3) . . ?
N4A C20A C19A 123.3(4) . . ?
N5A C21A C26A 123.0(3) . . ?
N5A C21A Cs3 122.5(2) . 2_665 ?
C26A C21A Cs3 74.4(2) . 2_665 ?
N5A C21A Cs3' 126.9(4) . 2_665 ?
C26A C21A Cs3' 70.4(4) . 2_665 ?
Cs3 C21A Cs3' 4.9(3) 2_665 2_665 ?
N5A C23A C24A 122.8(3) . . ?
C25A C24A C23A 119.5(4) . . ?
C24A C25A C26A 118.0(3) . . ?
C25A C26A C21A 119.5(3) . . ?
C25A C26A Cs3' 117.0(3) . 2_665 ?
C21A C26A Cs3' 87.9(4) . 2_665 ?
C25A C26A Cs3 116.7(2) . 2_665 ?
C21A C26A Cs3 83.5(2) . 2_665 ?
N1B Ru1B N2B 81.87(12) . . ?
N1B Ru1B N5B 93.22(12) . . ?
N2B Ru1B N5B 93.58(12) . . ?
N1B Ru1B O5B 177.72(11) . . ?
N2B Ru1B O5B 95.86(11) . . ?
N5B Ru1B O5B 86.64(11) . . ?
N1B Ru1B N4B 89.99(12) . . ?
N2B Ru1B N4B 89.50(12) . . ?
N5B Ru1B N4B 175.83(12) . . ?
O5B Ru1B N4B 90.26(12) . . ?
N1B Ru1B O1B 84.57(11) . . ?
N2B Ru1B O1B 166.44(11) . . ?
N5B Ru1B O1B 87.59(11) . . ?
O5B Ru1B O1B 97.69(10) . . ?
N4B Ru1B O1B 90.07(11) . . ?
N1B Ru1B Cs1 130.20(8) . . ?
N2B Ru1B Cs1 139.52(9) . . ?
N5B Ru1B Cs1 106.30(9) . . ?
O5B Ru1B Cs1 51.93(7) . . ?
N4B Ru1B Cs1 69.56(9) . . ?
O1B Ru1B Cs1 52.07(7) . . ?
O2B P1B O3B 112.96(16) . . ?
O2B P1B O1B 111.90(16) . . ?
O3B P1B O1B 113.41(15) . . ?
O2B P1B C1B 107.48(16) . . ?
O3B P1B C1B 106.34(16) . . ?
O1B P1B C1B 104.00(15) . . ?
O2B P1B Cs6 75.58(11) . 2_566 ?
O3B P1B Cs6 67.46(11) . 2_566 ?
O1B P1B Cs6 79.39(10) . 2_566 ?
C1B P1B Cs6 173.79(12) . 2_566 ?
O2B P1B Cs6 63.78(11) . 1_564 ?
O3B P1B Cs6 55.51(10) . 1_564 ?
O1B P1B Cs6 157.74(11) . 1_564 ?
C1B P1B Cs6 97.95(11) . 1_564 ?
Cs6 P1B Cs6 78.415(19) 2_566 1_564 ?
O7B' P2B O6B' 114.4(7) . . ?
O6B P2B O8B 112.8(2) . . ?
O6B P2B O7B 111.9(2) . . ?
O8B P2B O7B 111.8(2) . . ?
O7B' P2B O8B' 108.5(9) . . ?
O6B' P2B O8B' 110.3(9) . . ?
O7B' P2B C12B 111.9(6) . . ?
O6B' P2B C12B 112.4(5) . . ?
O6B P2B C12B 106.81(19) . . ?
O8B P2B C12B 108.47(19) . . ?
O7B P2B C12B 104.5(2) . . ?
O8B' P2B C12B 98.0(6) . . ?
O6B P2B Cs5 57.77(15) . . ?
O8B P2B Cs5 55.12(15) . . ?
O7B P2B Cs5 130.22(15) . . ?
C12B P2B Cs5 125.31(13) . . ?
C12B P2B Cs5Y 128.68(14) . . ?
O7B' P2B Cs4' 77.1(6) . . ?
O6B' P2B Cs4' 42.4(5) . . ?
O8B' P2B Cs4' 106.1(6) . . ?
C12B P2B Cs4' 150.08(14) . . ?
O6B P2B Cs4 100.25(13) . . ?
O8B P2B Cs4 76.77(15) . . ?
O7B P2B Cs4 46.72(15) . . ?
C12B P2B Cs4 147.08(14) . . ?
Cs5 P2B Cs4 85.04(4) . . ?
C12B P2B Cs4" 145.22(14) . . ?
P2B O6B Cs5 97.73(17) . . ?
P2B O7B Cs4 111.8(2) . . ?
P2B O8B Cs5 100.57(17) . . ?
P2B O6B' Cs4' 116.6(6) . . ?
P2B O7B' Cs4' 79.8(5) . . ?
P2B O8B' Cs5' 124.9(8) . . ?
P1B O1B Ru1B 112.76(14) . . ?
P1B O1B Cs1 151.12(14) . . ?
Ru1B O1B Cs1 94.27(8) . . ?
P1B O1B Cs6 75.84(10) . 2_566 ?
Ru1B O1B Cs6 153.44(11) . 2_566 ?
Cs1 O1B Cs6 84.45(6) . 2_566 ?
P1B O2B Cs2' 169.4(4) . 2_665 ?
P1B O2B Cs2 163.91(16) . 2_665 ?
P1B O2B Cs6 92.97(13) . 1_564 ?
Cs2 O2B Cs6 81.35(6) 2_665 1_564 ?
P1B O2B Cs6 79.75(11) . 2_566 ?
Cs2 O2B Cs6 84.72(7) 2_665 2_566 ?
Cs6 O2B Cs6 84.64(6) 1_564 2_566 ?
P1B O3B Cs6 101.65(12) . 1_564 ?
P1B O3B Cs2 165.84(16) . 1_465 ?
Cs6 O3B Cs2 86.73(7) 1_564 1_465 ?
P1B O3B Cs6 87.42(12) . 2_566 ?
Cs6 O3B Cs6 91.72(7) 1_564 2_566 ?
Cs2 O3B Cs6 80.88(6) 1_465 2_566 ?
P1B O3B Cs2' 159.6(5) . 1_465 ?
Cs6 O3B Cs2' 90.3(3) 1_564 1_465 ?
Cs2 O3B Cs2' 6.3(4) 1_465 1_465 ?
Cs6 O3B Cs2' 75.6(4) 2_566 1_465 ?
C15B O5B Ru1B 120.9(2) . . ?
C15B O5B Cs1 137.2(2) . . ?
Ru1B O5B Cs1 96.51(9) . . ?
C1B N1B C5B 121.7(3) . . ?
C1B N1B Ru1B 122.0(2) . . ?
C5B N1B Ru1B 116.2(2) . . ?
C10B N2B C6B 118.9(3) . . ?
C10B N2B Ru1B 127.1(3) . . ?
C6B N2B Ru1B 114.0(2) . . ?
C12B N3B C11B 121.7(3) . . ?
C16B N4B C20B 117.3(3) . . ?
C16B N4B Ru1B 121.2(3) . . ?
C20B N4B Ru1B 121.5(3) . . ?
C16B N4B Cs1 91.8(2) . . ?
C20B N4B Cs1 102.4(2) . . ?
Ru1B N4B Cs1 78.62(9) . . ?
C23B N5B C21B 117.1(3) . . ?
C23B N5B Ru1B 124.2(3) . . ?
C21B N5B Ru1B 118.7(3) . . ?
N1B C1B C2B 119.4(3) . . ?
N1B C1B P1B 112.3(3) . . ?
C2B C1B P1B 128.3(3) . . ?
C3B C2B C1B 120.2(3) . . ?
C2B C3B C4B 119.7(3) . . ?
C3B C4B C5B 118.7(4) . . ?
N1B C5B C4B 120.2(3) . . ?
N1B C5B C6B 113.1(3) . . ?
C4B C5B C6B 126.7(3) . . ?
N2B C6B C7B 122.2(3) . . ?
N2B C6B C5B 114.5(3) . . ?
C7B C6B C5B 123.3(3) . . ?
C6B C7B C8B 118.7(4) . . ?
C9B C8B C7B 119.3(4) . . ?
C8B C9B C10B 120.7(4) . . ?
N2B C10B C9B 120.2(3) . . ?
N2B C10B C11B 119.9(3) . . ?
C9B C10B C11B 119.9(3) . . ?
N3B C11B C15B 120.5(3) . . ?
N3B C11B C10B 111.9(3) . . ?
C15B C11B C10B 127.6(3) . . ?
N3B C12B C13B 120.7(3) . . ?
N3B C12B P2B 116.6(3) . . ?
C13B C12B P2B 122.8(3) . . ?
C14B C13B C12B 119.7(4) . . ?
C13B C14B C15B 121.0(4) . . ?
O5B C15B C14B 116.4(3) . . ?
O5B C15B C11B 128.0(3) . . ?
C14B C15B C11B 115.6(3) . . ?
N4B C16B C17B 122.8(4) . . ?
C18B C17B C16B 118.9(4) . . ?
C17B C18B C19B 118.7(4) . . ?
C20B C19B C18B 119.4(4) . . ?
N4B C20B C19B 122.9(4) . . ?
N5B C21B C26B 122.8(4) . . ?
N5B C23B C24B 123.3(4) . . ?
C23B C24B C25B 118.6(4) . . ?
C24B C25B C26B 118.9(4) . . ?
C24B C25B Cs2 110.7(3) . 1_465 ?
C26B C25B Cs2 78.2(2) . 1_465 ?
C24B C25B Cs2' 117.3(6) . 1_465 ?
C26B C25B Cs2' 74.4(4) . 1_465 ?
Cs2 C25B Cs2' 6.7(5) 1_465 1_465 ?
C21B C26B C25B 119.2(4) . . ?
C21B C26B Cs2' 112.2(4) . 1_465 ?
C25B C26B Cs2' 84.0(4) . 1_465 ?
C21B C26B Cs2 109.0(2) . 1_465 ?
C25B C26B Cs2 80.2(2) . 1_465 ?
C1R O1R Cs5 116.7(3) . . ?
C1R O1R Cs5" 48.8(3) . 2_656 ?
Cs5 O1R Cs5" 124.41(11) . 2_656 ?
C1S O1S Cs5 132.1(5) . . ?
Cs3 O1W Cs3 93.69(9) 2_665 1_565 ?
Cs3 O1W Cs3' 4.4(3) 2_665 2_665 ?
Cs3 O1W Cs3' 90.4(3) 1_565 2_665 ?
Cs5 O3W Cs5Y 4.41(5) 2_556 2_556 ?
Cs5Y O3W Cs4Y 92.56(18) 2_556 . ?
Cs5 O3W Cs5" 53.56(7) 2_556 2_556 ?
Cs5" O3W Cs4" 138.08(14) 2_556 . ?
Cs5 O3W Cs4 88.61(11) 2_556 . ?
Cs5' O3W Cs4' 78.05(12) 2_556 . ?
Cs1 O4W Cs6 94.81(9) 2_566 . ?
Cs1 O4W Cs4" 162.38(13) 2_566 . ?
Cs6 O4W Cs4" 83.91(10) . . ?
Cs1 O4W Cs4Y 159.88(16) 2_566 . ?
Cs6 O4W Cs4Y 85.28(14) . . ?
Cs1 O4W Cs4 164.45(12) 2_566 . ?
Cs6 O4W Cs4 84.74(9) . . ?
Cs2' O5W Cs6 92.6(4) 2_656 . ?
Cs6 O5W Cs2 88.19(8) . 2_656 ?
Cs6 O5W Cs4" 81.93(10) . . ?
Cs6 O5W Cs4 85.63(10) . . ?
Cs2 O5W Cs4 161.00(12) 2_656 . ?
Cs2' O5W Cs4' 157.4(4) 2_656 . ?
Cs6 O5W Cs4' 93.87(11) . . ?
Cs5' O8W Cs4' 89.33(16) 2_556 . ?
Cs4' O8W Cs4' 94.38(14) 2_556 . ?
Cs5 O8W Cs4 82.22(12) 2_556 . ?
Cs5Y O8W Cs4Y 83.46(16) 2_556 . ?
Cs5 O8W Cs4 91.69(11) 2_556 2_556 ?
Cs4 O8W Cs4 105.65(13) . 2_556 ?
Cs2 O9W Cs5" 122.60(11) 2_656 2_656 ?
Cs5' O10W Cs4' 96.20(13) . . ?
Cs4 O10W Cs5 97.07(11) . . ?
Cs5Y O10W Cs4Y 101.72(15) . . ?
Cs3 O14W Cs2 81.68(8) . . ?
Cs6 O15W Cs1 91.39(7) 1_654 2_665 ?
Cs6 O15W Cs3 95.04(9) 1_654 . ?
Cs1 O15W Cs3 106.58(10) 2_665 . ?
Cs6 O15W Cs3' 98.3(3) 1_654 . ?
Cs1 O15W Cs3' 111.3(4) 2_665 . ?
Cs6 O15W Cs2 85.58(8) 1_654 . ?
Cs1 O15W Cs2 164.49(11) 2_665 . ?
Cs3 O15W Cs2 88.85(8) . . ?
Cs6 O15W Cs2' 88.2(3) 1_654 . ?
Cs1 O15W Cs2' 159.9(4) 2_665 . ?
Cs3' O15W Cs2' 88.6(5) . . ?
Cs3 O17W Cs2 87.74(9) 1_465 1_465 ?
Cs3 O17W Cs6 86.62(9) 1_465 1_564 ?
Cs2 O17W Cs6 81.44(8) 1_465 1_564 ?
Cs3 O17W Cs2' 89.9(2) 1_465 1_465 ?
Cs2 O17W Cs2' 2.2(2) 1_465 1_465 ?
Cs6 O17W Cs2' 82.2(2) 1_564 1_465 ?
Cs4Y O18W Cs6 93.61(15) . . ?
Cs4" O18W Cs6 89.77(11) . . ?
Cs6 O18W Cs4 91.45(11) . . ?
Cs6 O18W Cs3 87.05(10) . 1_456 ?
Cs4 O18W Cs3 134.10(13) . 1_456 ?
Cs6 O18W Cs4' 92.48(10) . . ?
Cs6 O18W Cs3' 86.51(17) . 1_456 ?
Cs4 O18W Cs3' 138.0(3) . 1_456 ?
Cs3 O18W Cs3' 3.9(3) 1_456 1_456 ?

loop_
_geom_bond_atom_site_label_1
_geom_bond_atom_site_label_2
_geom_bond_distance
_geom_bond_site_symmetry_2
_geom_bond_publ_flag
Cs1 O4W 3.034(4) 2_566 ?
Cs1 O4A 3.052(3) . ?
Cs1 O1B 3.074(3) . ?
Cs1 O5B 3.080(3) . ?
Cs1 O1A 3.156(3) . ?
Cs1 O15W 3.157(3) 2_665 ?
Cs1 N4B 3.715(3) . ?
Cs1 N4A 3.798(3) . ?
Cs1 Ru1B 3.8863(4) . ?
Cs1 Ru1A 3.9366(4) . ?
Cs1 Cs6 4.5138(4) 2_566 ?
Cs1 Cs3 5.0642(12) 2_665 ?
Cs2 O7A 3.044(3) . ?
Cs2 O5W 3.089(4) 2_656 ?
Cs2 O2B 3.100(3) 2_665 ?
Cs2 O9W 3.186(4) 2_656 ?
Cs2 O3B 3.282(3) 1_645 ?
Cs2 O17W 3.353(4) 1_645 ?
Cs2 O15W 3.415(3) . ?
Cs2 C26B 3.701(4) 1_645 ?
Cs2 C25B 3.726(4) 1_645 ?
Cs2 O14W 3.755(4) . ?
Cs2 O16W 3.761(3) . ?
Cs2 P2A 4.0471(10) . ?
Cs2' O5W 2.72(3) 2_656 ?
Cs2' O7A 2.961(12) . ?
Cs2' O9W 2.985(17) 2_656 ?
Cs2' O2B 3.100(12) 2_665 ?
Cs2' O3B 3.51(2) 1_645 ?
Cs2' O16W 3.530(19) . ?
Cs2' C26B 3.628(12) 1_645 ?
Cs2' O15W 3.69(2) . ?
Cs2' C25B 3.746(12) 1_645 ?
Cs2' O17W 3.77(3) 1_645 ?
Cs2' P2A 4.098(13) . ?
Cs2' Cs6 4.174(13) 2_656 ?
Cs3 O6A 3.038(3) . ?
Cs3 O3A 3.108(4) 2_665 ?
Cs3 O15W 3.160(3) . ?
Cs3 O1W 3.182(4) 2_665 ?
Cs3 O1W 3.199(4) 1_545 ?
Cs3 O14W 3.266(4) . ?
Cs3 O17W 3.292(3) 1_645 ?
Cs3 O18W 3.532(4) 1_654 ?
Cs3 C26A 3.558(4) 2_665 ?
Cs3 C21A 3.671(4) 2_665 ?
Cs3 P1A 3.957(2) 2_665 ?
Cs3' O6A 2.877(14) . ?
Cs3' O14W 3.02(2) . ?
Cs3' O1W 3.030(15) 1_545 ?
Cs3' O15W 3.173(10) . ?
Cs3' O17W 3.260(10) 1_645 ?
Cs3' O1W 3.385(18) 2_665 ?
Cs3' O3A 3.39(2) 2_665 ?
Cs3' C26A 3.528(10) 2_665 ?
Cs3' O18W 3.739(19) 1_654 ?
Cs3' C21A 3.743(11) 2_665 ?
Cs3' P2A 4.070(18) . ?
Cs3' Cs3' 4.71(2) 2_655 ?
Cs4 O7B 3.044(4) . ?
Cs4 O11W 3.121(6) . ?
Cs4 O18W 3.218(4) . ?
Cs4 O10W 3.309(5) . ?
Cs4 O2A 3.343(3) 2_566 ?
Cs4 O3W 3.424(5) . ?
Cs4 O8W 3.599(5) . ?
Cs4 O5W 3.699(4) . ?
Cs4 O4W 3.707(4) . ?
Cs4 O8W 3.786(5) 2_556 ?
Cs4 P2B 3.884(2) . ?
Cs4 Cs5 4.527(2) 2_556 ?
Cs5 O8B 3.026(4) . ?
Cs5 O3W 3.046(4) 2_556 ?
Cs5 O6B 3.095(4) . ?
Cs5 O1R 3.203(4) . ?
Cs5 O8W 3.275(5) 2_556 ?
Cs5 O10W 3.468(5) . ?
Cs5 O6W 3.476(5) . ?
Cs5 P2B 3.6261(17) . ?
Cs5 O1S 3.627(6) . ?
Cs4' O6B' 2.841(12) . ?
Cs4' O11W 2.994(6) . ?
Cs4' O10W 3.102(5) . ?
Cs4' O8W 3.269(5) 2_556 ?
Cs4' O8W 3.303(5) . ?
Cs4' O3W 3.610(5) . ?
Cs4' O18W 3.710(5) . ?
Cs4' O7B' 3.733(15) . ?
Cs4' P2B 3.769(2) . ?
Cs4' O2A 3.779(4) 2_566 ?
Cs4' O5W 3.785(4) . ?
Cs4' Cs5' 4.174(4) 2_556 ?
Cs5' O8W 2.591(6) 2_556 ?
Cs5' O10W 2.954(6) . ?
Cs5' O3W 2.971(5) 2_556 ?
Cs5' O1R 3.020(5) . ?
Cs5' O8B' 3.128(14) . ?
Cs5' P2B 4.200(3) . ?
Cs4" O18W 3.023(5) . ?
Cs4" O2A 3.148(4) 2_566 ?
Cs4" O11W 3.270(6) . ?
Cs4" O3W 3.401(5) . ?
Cs4" O10W 3.424(6) . ?
Cs4" O4W 3.479(4) . ?
Cs4" O5W 3.641(5) . ?
Cs4" O8W 3.739(6) . ?
Cs4" O7W 3.803(5) 2_566 ?
Cs4" P2B 3.901(3) . ?
Cs4" Cs6 4.406(2) . ?
Cs5" O13W 2.755(5) 2_656 ?
Cs5" O5A 2.879(4) . ?
Cs5" O3W 3.291(4) 2_556 ?
Cs5" O1R 3.342(4) . ?
Cs5" O1R 3.459(4) 2_656 ?
Cs5" O9W 3.524(4) . ?
Cs5" O9W 3.586(4) 2_656 ?
Cs5" Cs5" 4.108(4) 2_656 ?
Cs5" P2A 4.137(2) . ?
Cs4Y O18W 3.013(8) . ?
Cs4Y O2A 3.069(8) 2_566 ?
Cs4Y O11W 3.154(9) . ?
Cs4Y O3W 3.205(7) . ?
Cs4Y O10W 3.562(8) . ?
Cs4Y O4W 3.590(8) . ?
Cs4Y O8W 3.700(9) . ?
Cs4Y O7W 3.766(8) 2_566 ?
Cs4Y P2B 4.043(7) . ?
Cs4Y Cs6 4.544(7) . ?
Cs4Y Cs5Y 4.559(7) 2_556 ?
Cs4Y Cs5Y 5.294(6) . ?
Cs5Y O1R 3.079(4) . ?
Cs5Y O3W 3.103(5) 2_556 ?
Cs5Y O8W 3.119(6) 2_556 ?
Cs5Y O10W 3.260(6) . ?
Cs5Y P2B 3.735(4) . ?
Cs6 O5W 3.044(3) . ?
Cs6 O4W 3.097(3) . ?
Cs6 O15W 3.150(3) 1_456 ?
Cs6 O18W 3.217(4) . ?
Cs6 O3B 3.220(3) 1_546 ?
Cs6 O3B 3.298(3) 2_566 ?
Cs6 O2B 3.437(3) 1_546 ?
Cs6 O17W 3.488(3) 1_546 ?
Cs6 O2B 3.511(3) 2_566 ?
Cs6 P1B 3.5671(10) 2_566 ?
Cs6 O1B 3.616(3) 2_566 ?
Cs6 P1B 3.8261(9) 1_546 ?
Ru1A N1A 1.959(3) . ?
Ru1A N2A 1.982(3) . ?
Ru1A O4A 2.048(2) . ?
Ru1A N5A 2.064(3) . ?
Ru1A N4A 2.098(3) . ?
Ru1A O1A 2.162(3) . ?
P1A O2A 1.512(3) . ?
P1A O3A 1.513(3) . ?
P1A O1A 1.542(3) . ?
P1A C1A 1.841(4) . ?
P2A O6A 1.508(3) . ?
P2A O7A 1.529(3) . ?
P2A O5A 1.536(3) . ?
P2A C12A 1.818(4) . ?
O4A C15A 1.308(4) . ?
N1A C1A 1.351(4) . ?
N1A C5A 1.361(5) . ?
N2A C10A 1.360(4) . ?
N2A C6A 1.384(5) . ?
N3A C12A 1.331(5) . ?
N3A C11A 1.363(4) . ?
N4A C16A 1.347(5) . ?
N4A C20A 1.354(5) . ?
N5A C21A 1.347(5) . ?
N5A C23A 1.350(5) . ?
C1A C2A 1.396(5) . ?
C2A C3A 1.401(6) . ?
C3A C4A 1.387(5) . ?
C4A C5A 1.397(5) . ?
C5A C6A 1.469(5) . ?
C6A C7A 1.383(5) . ?
C7A C8A 1.384(6) . ?
C8A C9A 1.382(5) . ?
C9A C10A 1.404(5) . ?
C10A C11A 1.486(5) . ?
C11A C15A 1.429(5) . ?
C12A C13A 1.405(5) . ?
C13A C14A 1.373(5) . ?
C14A C15A 1.417(5) . ?
C16A C17A 1.394(5) . ?
C17A C18A 1.389(5) . ?
C18A C19A 1.390(6) . ?
C19A C20A 1.384(5) . ?
C21A C26A 1.387(5) . ?
C23A C24A 1.388(5) . ?
C24A C25A 1.384(5) . ?
C25A C26A 1.385(6) . ?
Ru1B N1B 1.957(3) . ?
Ru1B N2B 1.979(3) . ?
Ru1B N5B 2.043(3) . ?
Ru1B O5B 2.047(3) . ?
Ru1B N4B 2.090(3) . ?
Ru1B O1B 2.160(3) . ?
P1B O2B 1.513(3) . ?
P1B O3B 1.516(3) . ?
P1B O1B 1.541(3) . ?
P1B C1B 1.836(4) . ?
P2B O7B' 1.502(8) . ?
P2B O6B' 1.512(8) . ?
P2B O6B 1.518(4) . ?
P2B O8B 1.518(4) . ?
P2B O7B 1.534(4) . ?
P2B O8B' 1.535(9) . ?
P2B C12B 1.813(4) . ?
O5B C15B 1.305(4) . ?
N1B C1B 1.356(4) . ?
N1B C5B 1.363(5) . ?
N2B C10B 1.360(4) . ?
N2B C6B 1.383(5) . ?
N3B C12B 1.334(5) . ?
N3B C11B 1.360(4) . ?
N4B C16B 1.354(5) . ?
N4B C20B 1.355(5) . ?
N5B C23B 1.348(5) . ?
N5B C21B 1.357(5) . ?
C1B C2B 1.394(5) . ?
C2B C3B 1.391(6) . ?
C3B C4B 1.397(5) . ?
C4B C5B 1.402(5) . ?
C5B C6B 1.470(5) . ?
C6B C7B 1.387(5) . ?
C7B C8B 1.391(5) . ?
C8B C9B 1.382(6) . ?
C9B C10B 1.404(5) . ?
C10B C11B 1.489(5) . ?
C11B C15B 1.436(5) . ?
C12B C13B 1.387(6) . ?
C13B C14B 1.374(5) . ?
C14B C15B 1.423(5) . ?
C16B C17B 1.393(5) . ?
C17B C18B 1.383(6) . ?
C18B C19B 1.389(6) . ?
C19B C20B 1.378(6) . ?
C21B C26B 1.377(5) . ?
C23B C24B 1.383(5) . ?
C24B C25B 1.383(6) . ?
C25B C26B 1.386(6) . ?
C1R O1R 1.424(7) . ?
C1S O1S 1.447(7) . ?
C1S' O1S' 1.431(10) . ?

loop_
_geom_torsion_atom_site_label_1
_geom_torsion_atom_site_label_2
_geom_torsion_atom_site_label_3
_geom_torsion_atom_site_label_4
_geom_torsion
_geom_torsion_site_symmetry_1
_geom_torsion_site_symmetry_2
_geom_torsion_site_symmetry_3
_geom_torsion_site_symmetry_4
_geom_torsion_publ_flag
O2A P1A O1A Ru1A -135.27(16) . . . . ?
O3A P1A O1A Ru1A 94.46(18) . . . . ?
C1A P1A O1A Ru1A -19.92(19) . . . . ?
Cs3 P1A O1A Ru1A 124.31(13) 2_665 . . . ?
O2A P1A O1A Cs1 28.6(4) . . . . ?
O3A P1A O1A Cs1 -101.6(3) . . . . ?
C1A P1A O1A Cs1 144.0(3) . . . . ?
Cs3 P1A O1A Cs1 -71.8(3) 2_665 . . . ?
O3A P1A O2A Cs4Y 47.1(6) . . . 2_566 ?
O1A P1A O2A Cs4Y -83.0(6) . . . 2_566 ?
C1A P1A O2A Cs4Y 163.3(5) . . . 2_566 ?
O3A P1A O2A Cs4" 56.0(5) . . . 2_566 ?
O1A P1A O2A Cs4" -74.2(5) . . . 2_566 ?
C1A P1A O2A Cs4" 172.2(4) . . . 2_566 ?
O3A P1A O2A Cs4 52.1(6) . . . 2_566 ?
O1A P1A O2A Cs4 -78.0(5) . . . 2_566 ?
C1A P1A O2A Cs4 168.3(5) . . . 2_566 ?
Cs3 P1A O2A Cs4 4.0(6) 2_665 . . 2_566 ?
O3A P1A O2A Cs4' 49.5(8) . . . 2_566 ?
O1A P1A O2A Cs4' -80.7(7) . . . 2_566 ?
C1A P1A O2A Cs4' 165.7(7) . . . 2_566 ?
O2A P1A O3A Cs3 -87.47(19) . . . 2_665 ?
O1A P1A O3A Cs3 42.3(2) . . . 2_665 ?
C1A P1A O3A Cs3 155.66(14) . . . 2_665 ?
O2A P1A O3A Cs3' -89.4(3) . . . 2_665 ?
O1A P1A O3A Cs3' 40.4(3) . . . 2_665 ?
C1A P1A O3A Cs3' 153.8(3) . . . 2_665 ?
O6A P2A O5A Cs5" 151.3(2) . . . . ?
O7A P2A O5A Cs5" 22.6(3) . . . . ?
C12A P2A O5A Cs5" -92.6(3) . . . . ?
O7A P2A O6A Cs3' 80.8(4) . . . . ?
O5A P2A O6A Cs3' -46.1(4) . . . . ?
C12A P2A O6A Cs3' -160.6(3) . . . . ?
Cs2' P2A O6A Cs3' 60.2(4) . . . . ?
O7A P2A O6A Cs3 79.9(3) . . . . ?
O5A P2A O6A Cs3 -47.1(3) . . . . ?
C12A P2A O6A Cs3 -161.5(2) . . . . ?
Cs2 P2A O6A Cs3 56.9(2) . . . . ?
O6A P2A O7A Cs2' -38.6(4) . . . . ?
O5A P2A O7A Cs2' 89.1(4) . . . . ?
C12A P2A O7A Cs2' -157.3(4) . . . . ?
Cs3' P2A O7A Cs2' -7.0(5) . . . . ?
O6A P2A O7A Cs2 -36.6(2) . . . . ?
O5A P2A O7A Cs2 91.02(19) . . . . ?
C12A P2A O7A Cs2 -155.36(15) . . . . ?
C5A N1A C1A C2A -3.7(5) . . . . ?
Ru1A N1A C1A C2A 175.3(3) . . . . ?
C5A N1A C1A P1A 173.8(3) . . . . ?
Ru1A N1A C1A P1A -7.2(4) . . . . ?
O2A P1A C1A N1A 137.2(3) . . . . ?
O3A P1A C1A N1A -101.6(3) . . . . ?
O1A P1A C1A N1A 18.0(3) . . . . ?
Cs3 P1A C1A N1A -70.1(3) 2_665 . . . ?
O2A P1A C1A C2A -45.5(4) . . . . ?
O3A P1A C1A C2A 75.7(4) . . . . ?
O1A P1A C1A C2A -164.7(3) . . . . ?
Cs3 P1A C1A C2A 107.1(3) 2_665 . . . ?
N1A C1A C2A C3A 1.2(5) . . . . ?
P1A C1A C2A C3A -176.0(3) . . . . ?
C1A C2A C3A C4A 1.3(6) . . . . ?
C2A C3A C4A C5A -1.3(6) . . . . ?
C1A N1A C5A C4A 3.8(5) . . . . ?
Ru1A N1A C5A C4A -175.3(3) . . . . ?
C1A N1A C5A C6A -175.8(3) . . . . ?
Ru1A N1A C5A C6A 5.1(4) . . . . ?
C3A C4A C5A N1A -1.2(5) . . . . ?
C3A C4A C5A C6A 178.4(3) . . . . ?
C10A N2A C6A C7A 2.4(5) . . . . ?
Ru1A N2A C6A C7A -177.9(3) . . . . ?
C10A N2A C6A C5A -179.5(3) . . . . ?
Ru1A N2A C6A C5A 0.3(4) . . . . ?
N1A C5A C6A C7A 174.6(3) . . . . ?
C4A C5A C6A C7A -5.0(6) . . . . ?
N1A C5A C6A N2A -3.4(4) . . . . ?
C4A C5A C6A N2A 177.0(3) . . . . ?
N2A C6A C7A C8A -1.7(6) . . . . ?
C5A C6A C7A C8A -179.6(3) . . . . ?
C6A C7A C8A C9A 0.5(6) . . . . ?
C7A C8A C9A C10A 0.0(6) . . . . ?
C6A N2A C10A C9A -1.9(5) . . . . ?
Ru1A N2A C10A C9A 178.5(3) . . . . ?
C6A N2A C10A C11A 178.6(3) . . . . ?
Ru1A N2A C10A C11A -1.0(5) . . . . ?
C8A C9A C10A N2A 0.7(6) . . . . ?
C8A C9A C10A C11A -179.8(3) . . . . ?
C12A N3A C11A C15A 6.0(5) . . . . ?
C12A N3A C11A C10A -173.4(3) . . . . ?
N2A C10A C11A N3A -175.2(3) . . . . ?
C9A C10A C11A N3A 5.3(5) . . . . ?
N2A C10A C11A C15A 5.5(5) . . . . ?
C9A C10A C11A C15A -174.0(3) . . . . ?
C11A N3A C12A C13A 2.0(5) . . . . ?
C11A N3A C12A P2A -174.0(3) . . . . ?
O6A P2A C12A N3A -148.7(3) . . . . ?
O7A P2A C12A N3A -25.8(3) . . . . ?
O5A P2A C12A N3A 91.9(3) . . . . ?
Cs2 P2A C12A N3A -51.6(4) . . . . ?
Cs3' P2A C12A N3A -162.8(3) . . . . ?
Cs2' P2A C12A N3A -44.6(6) . . . . ?
Cs5" P2A C12A N3A 62.6(3) . . . . ?
O6A P2A C12A C13A 35.3(4) . . . . ?
O7A P2A C12A C13A 158.3(3) . . . . ?
O5A P2A C12A C13A -84.0(3) . . . . ?
Cs2 P2A C12A C13A 132.5(3) . . . . ?
Cs3' P2A C12A C13A 21.3(5) . . . . ?
Cs2' P2A C12A C13A 139.5(6) . . . . ?
Cs5" P2A C12A C13A -113.3(3) . . . . ?
N3A C12A C13A C14A -5.4(6) . . . . ?
P2A C12A C13A C14A 170.4(3) . . . . ?
C12A C13A C14A C15A 0.8(6) . . . . ?
Ru1A O4A C15A C14A -170.3(2) . . . . ?
Cs1 O4A C15A C14A 39.4(5) . . . . ?
Ru1A O4A C15A C11A 9.5(5) . . . . ?
Cs1 O4A C15A C11A -140.8(3) . . . . ?
C13A C14A C15A O4A -173.5(3) . . . . ?
C13A C14A C15A C11A 6.7(5) . . . . ?
N3A C11A C15A O4A 170.1(3) . . . . ?
C10A C11A C15A O4A -10.6(6) . . . . ?
N3A C11A C15A C14A -10.1(5) . . . . ?
C10A C11A C15A C14A 169.2(3) . . . . ?
C20A N4A C16A C17A 1.2(6) . . . . ?
Ru1A N4A C16A C17A -176.9(3) . . . . ?
Cs1 N4A C16A C17A 106.4(4) . . . . ?
N4A C16A C17A C18A 0.6(6) . . . . ?
C16A C17A C18A C19A -1.6(6) . . . . ?
C17A C18A C19A C20A 0.9(6) . . . . ?
C16A N4A C20A C19A -2.0(6) . . . . ?
Ru1A N4A C20A C19A 176.1(3) . . . . ?
Cs1 N4A C20A C19A -100.4(4) . . . . ?
C18A C19A C20A N4A 1.0(6) . . . . ?
C23A N5A C21A C26A 0.5(5) . . . . ?
Ru1A N5A C21A C26A 174.1(3) . . . . ?
C23A N5A C21A Cs3 -91.5(3) . . . 2_665 ?
Ru1A N5A C21A Cs3 82.2(3) . . . 2_665 ?
C23A N5A C21A Cs3' -88.8(4) . . . 2_665 ?
Ru1A N5A C21A Cs3' 84.9(4) . . . 2_665 ?
C21A N5A C23A C24A 1.4(5) . . . . ?
Ru1A N5A C23A C24A -171.8(3) . . . . ?
N5A C23A C24A C25A -1.9(6) . . . . ?
C23A C24A C25A C26A 0.4(6) . . . . ?
C24A C25A C26A C21A 1.4(6) . . . . ?
C24A C25A C26A Cs3' 105.3(6) . . . 2_665 ?
C24A C25A C26A Cs3 99.5(4) . . . 2_665 ?
N5A C21A C26A C25A -1.9(6) . . . . ?
Cs3 C21A C26A C25A 117.1(3) 2_665 . . . ?
Cs3' C21A C26A C25A 120.0(4) 2_665 . . . ?
N5A C21A C26A Cs3' -121.9(4) . . . 2_665 ?
N5A C21A C26A Cs3 -119.0(3) . . . 2_665 ?
O8B P2B O6B Cs5 -2.4(2) . . . . ?
O7B P2B O6B Cs5 124.72(18) . . . . ?
C12B P2B O6B Cs5 -121.55(15) . . . . ?
Cs4 P2B O6B Cs5 77.41(10) . . . . ?
O6B P2B O7B Cs4 -83.4(2) . . . . ?
O8B P2B O7B Cs4 44.3(2) . . . . ?
C12B P2B O7B Cs4 161.40(17) . . . . ?
Cs5 P2B O7B Cs4 -17.8(3) . . . . ?
O6B P2B O8B Cs5 2.5(2) . . . . ?
O7B P2B O8B Cs5 -124.65(18) . . . . ?
C12B P2B O8B Cs5 120.66(16) . . . . ?
Cs4 P2B O8B Cs5 -93.18(11) . . . . ?
O7B' P2B O6B' Cs4' -30.6(10) . . . . ?
O8B' P2B O6B' Cs4' 91.9(9) . . . . ?
C12B P2B O6B' Cs4' -159.8(4) . . . . ?
O6B' P2B O7B' Cs4' 20.6(7) . . . . ?
O8B' P2B O7B' Cs4' -102.9(7) . . . . ?
C12B P2B O7B' Cs4' 150.0(2) . . . . ?
O7B' P2B O8B' Cs5' 75.2(12) . . . . ?
O6B' P2B O8B' Cs5' -50.8(12) . . . . ?
C12B P2B O8B' Cs5' -168.4(8) . . . . ?
Cs4' P2B O8B' Cs5' -6.3(11) . . . . ?
O2B P1B O1B Ru1B -136.94(15) . . . . ?
O3B P1B O1B Ru1B 93.86(18) . . . . ?
C1B P1B O1B Ru1B -21.22(18) . . . . ?
Cs6 P1B O1B Ru1B 153.45(13) 2_566 . . . ?
Cs6 P1B O1B Ru1B 149.03(18) 1_564 . . . ?
O2B P1B O1B Cs1 21.2(4) . . . . ?
O3B P1B O1B Cs1 -108.0(3) . . . . ?
C1B P1B O1B Cs1 136.9(3) . . . . ?
Cs6 P1B O1B Cs1 -48.4(3) 2_566 . . . ?
Cs6 P1B O1B Cs1 -52.8(5) 1_564 . . . ?
O2B P1B O1B Cs6 69.61(14) . . . 2_566 ?
O3B P1B O1B Cs6 -59.59(14) . . . 2_566 ?
C1B P1B O1B Cs6 -174.67(12) . . . 2_566 ?
Cs6 P1B O1B Cs6 -4.4(3) 1_564 . . 2_566 ?
O3B P1B O2B Cs2' 16(3) . . . 2_665 ?
O1B P1B O2B Cs2' -114(3) . . . 2_665 ?
C1B P1B O2B Cs2' 133(3) . . . 2_665 ?
Cs6 P1B O2B Cs2' -42(3) 2_566 . . 2_665 ?
Cs6 P1B O2B Cs2' 42(3) 1_564 . . 2_665 ?
O3B P1B O2B Cs2 42.1(6) . . . 2_665 ?
O1B P1B O2B Cs2 -87.4(6) . . . 2_665 ?
C1B P1B O2B Cs2 159.0(6) . . . 2_665 ?
Cs6 P1B O2B Cs2 -15.3(6) 2_566 . . 2_665 ?
Cs6 P1B O2B Cs2 68.7(6) 1_564 . . 2_665 ?
O3B P1B O2B Cs6 -26.60(16) . . . 1_564 ?
O1B P1B O2B Cs6 -156.05(12) . . . 1_564 ?
C1B P1B O2B Cs6 90.38(14) . . . 1_564 ?
Cs6 P1B O2B Cs6 -84.00(6) 2_566 . . 1_564 ?
O3B P1B O2B Cs6 57.40(14) . . . 2_566 ?
O1B P1B O2B Cs6 -72.04(13) . . . 2_566 ?
C1B P1B O2B Cs6 174.38(12) . . . 2_566 ?
Cs6 P1B O2B Cs6 84.00(6) 1_564 . . 2_566 ?
O2B P1B O3B Cs6 29.17(17) . . . 1_564 ?
O1B P1B O3B Cs6 157.84(12) . . . 1_564 ?
C1B P1B O3B Cs6 -88.48(14) . . . 1_564 ?
Cs6 P1B O3B Cs6 91.23(9) 2_566 . . 1_564 ?
O2B P1B O3B Cs2 -96.2(6) . . . 1_465 ?
O1B P1B O3B Cs2 32.5(7) . . . 1_465 ?
C1B P1B O3B Cs2 146.2(6) . . . 1_465 ?
Cs6 P1B O3B Cs2 -34.1(6) 2_566 . . 1_465 ?
Cs6 P1B O3B Cs2 -125.4(7) 1_564 . . 1_465 ?
O2B P1B O3B Cs6 -62.06(15) . . . 2_566 ?
O1B P1B O3B Cs6 66.61(14) . . . 2_566 ?
C1B P1B O3B Cs6 -179.71(11) . . . 2_566 ?
Cs6 P1B O3B Cs6 -91.23(9) 1_564 . . 2_566 ?
O2B P1B O3B Cs2' -95.4(7) . . . 1_465 ?
O1B P1B O3B Cs2' 33.3(7) . . . 1_465 ?
C1B P1B O3B Cs2' 146.9(7) . . . 1_465 ?
Cs6 P1B O3B Cs2' -33.4(7) 2_566 . . 1_465 ?
Cs6 P1B O3B Cs2' -124.6(7) 1_564 . . 1_465 ?
C5B N1B C1B C2B -4.5(5) . . . . ?
Ru1B N1B C1B C2B 172.1(3) . . . . ?
C5B N1B C1B P1B 174.8(3) . . . . ?
Ru1B N1B C1B P1B -8.5(4) . . . . ?
O2B P1B C1B N1B 138.4(3) . . . . ?
O3B P1B C1B N1B -100.4(3) . . . . ?
O1B P1B C1B N1B 19.6(3) . . . . ?
Cs6 P1B C1B N1B -156.7(2) 1_564 . . . ?
O2B P1B C1B C2B -42.3(4) . . . . ?
O3B P1B C1B C2B 78.9(4) . . . . ?
O1B P1B C1B C2B -161.1(3) . . . . ?
Cs6 P1B C1B C2B 22.6(3) 1_564 . . . ?
N1B C1B C2B C3B 2.2(5) . . . . ?
P1B C1B C2B C3B -177.0(3) . . . . ?
C1B C2B C3B C4B 1.0(6) . . . . ?
C2B C3B C4B C5B -1.9(6) . . . . ?
C1B N1B C5B C4B 3.7(5) . . . . ?
Ru1B N1B C5B C4B -173.2(3) . . . . ?
C1B N1B C5B C6B -176.2(3) . . . . ?
Ru1B N1B C5B C6B 6.9(4) . . . . ?
C3B C4B C5B N1B -0.4(6) . . . . ?
C3B C4B C5B C6B 179.5(4) . . . . ?
C10B N2B C6B C7B 2.8(5) . . . . ?
Ru1B N2B C6B C7B -178.2(3) . . . . ?
C10B N2B C6B C5B -179.5(3) . . . . ?
Ru1B N2B C6B C5B -0.5(4) . . . . ?
N1B C5B C6B N2B -4.1(5) . . . . ?
C4B C5B C6B N2B 176.0(4) . . . . ?
N1B C5B C6B C7B 173.6(3) . . . . ?
C4B C5B C6B C7B -6.3(6) . . . . ?
N2B C6B C7B C8B -1.1(6) . . . . ?
C5B C6B C7B C8B -178.6(4) . . . . ?
C6B C7B C8B C9B -0.9(6) . . . . ?
C7B C8B C9B C10B 1.3(7) . . . . ?
C6B N2B C10B C9B -2.4(6) . . . . ?
Ru1B N2B C10B C9B 178.7(3) . . . . ?
C6B N2B C10B C11B 177.7(3) . . . . ?
Ru1B N2B C10B C11B -1.2(5) . . . . ?
C8B C9B C10B N2B 0.4(6) . . . . ?
C8B C9B C10B C11B -179.7(4) . . . . ?
C12B N3B C11B C15B 4.0(6) . . . . ?
C12B N3B C11B C10B -177.6(3) . . . . ?
N2B C10B C11B N3B -174.9(3) . . . . ?
C9B C10B C11B N3B 5.2(5) . . . . ?
N2B C10B C11B C15B 3.4(6) . . . . ?
C9B C10B C11B C15B -176.6(4) . . . . ?
C11B N3B C12B C13B 4.3(6) . . . . ?
C11B N3B C12B P2B -176.2(3) . . . . ?
O7B' P2B C12B N3B -146.7(6) . . . . ?
O6B' P2B C12B N3B -16.3(6) . . . . ?
O6B P2B C12B N3B 157.2(3) . . . . ?
O8B P2B C12B N3B 35.3(4) . . . . ?
O7B P2B C12B N3B -84.1(3) . . . . ?
O8B' P2B C12B N3B 99.6(8) . . . . ?
Cs5 P2B C12B N3B 95.2(3) . . . . ?
Cs5Y P2B C12B N3B 95.6(3) . . . . ?
Cs4' P2B C12B N3B -44.1(5) . . . . ?
Cs4 P2B C12B N3B -58.8(4) . . . . ?
Cs4" P2B C12B N3B -65.0(4) . . . . ?
O7B' P2B C12B C13B 32.7(7) . . . . ?
O6B' P2B C12B C13B 163.1(6) . . . . ?
O6B P2B C12B C13B -23.4(4) . . . . ?
O8B P2B C12B C13B -145.3(4) . . . . ?
O7B P2B C12B C13B 95.3(4) . . . . ?
O8B' P2B C12B C13B -81.0(8) . . . . ?
Cs5 P2B C12B C13B -85.4(4) . . . . ?
Cs5Y P2B C12B C13B -85.0(4) . . . . ?
Cs4' P2B C12B C13B 135.3(3) . . . . ?
Cs4 P2B C12B C13B 120.6(4) . . . . ?
Cs4" P2B C12B C13B 114.4(4) . . . . ?
N3B C12B C13B C14B -6.2(7) . . . . ?
P2B C12B C13B C14B 174.4(4) . . . . ?
C12B C13B C14B C15B -0.3(7) . . . . ?
Ru1B O5B C15B C14B -171.1(3) . . . . ?
Cs1 O5B C15B C14B 41.4(5) . . . . ?
Ru1B O5B C15B C11B 9.1(5) . . . . ?
Cs1 O5B C15B C11B -138.3(3) . . . . ?
C13B C14B C15B O5B -171.8(4) . . . . ?
C13B C14B C15B C11B 8.0(6) . . . . ?
N3B C11B C15B O5B 169.9(4) . . . . ?
C10B C11B C15B O5B -8.3(7) . . . . ?
N3B C11B C15B C14B -9.9(6) . . . . ?
C10B C11B C15B C14B 172.0(4) . . . . ?
C20B N4B C16B C17B 1.5(6) . . . . ?
Ru1B N4B C16B C17B -175.7(3) . . . . ?
Cs1 N4B C16B C17B 106.5(4) . . . . ?
N4B C16B C17B C18B 0.6(6) . . . . ?
C16B C17B C18B C19B -2.4(6) . . . . ?
C17B C18B C19B C20B 2.0(6) . . . . ?
C16B N4B C20B C19B -1.9(6) . . . . ?
Ru1B N4B C20B C19B 175.3(3) . . . . ?
Cs1 N4B C20B C19B -100.6(4) . . . . ?
C18B C19B C20B N4B 0.2(6) . . . . ?
C23B N5B C21B C26B -0.4(5) . . . . ?
Ru1B N5B C21B C26B 176.7(3) . . . . ?
C21B N5B C23B C24B 1.6(5) . . . . ?
Ru1B N5B C23B C24B -175.3(3) . . . . ?
N5B C23B C24B C25B -1.6(6) . . . . ?
C23B C24B C25B C26B 0.2(6) . . . . ?
C23B C24B C25B Cs2 87.9(4) . . . 1_465 ?
C23B C24B C25B Cs2' 86.8(5) . . . 1_465 ?
N5B C21B C26B C25B -0.9(5) . . . . ?
N5B C21B C26B Cs2' -96.5(6) . . . 1_465 ?
N5B C21B C26B Cs2 -90.2(3) . . . 1_465 ?
C24B C25B C26B C21B 0.9(6) . . . . ?
Cs2 C25B C26B C21B -106.4(3) 1_465 . . . ?
Cs2' C25B C26B C21B -112.1(5) 1_465 . . . ?
C24B C25B C26B Cs2' 113.0(6) . . . 1_465 ?
C24B C25B C26B Cs2 107.4(4) . . . 1_465 ?
